data_1571982
loop_
_publ_author_name
'Liu, Qian'
'Zhai, Xiao-Yi'
'Jian, Rui-Jun'
'Zhao, Liang'

_publ_section_title
;
 Divergent catalytic behaviors of assembled organogold(i) clusters derived
 from enyne cyclization.
;
_journal_issue 29
_journal_name_full 'Chemical science'
_journal_page_first 11311
_journal_page_last 11320
_journal_paper_doi 10.1039/d4sc01618a
_journal_volume 15
_journal_year 2024
_chemical_formula_moiety 'C88 H72 Au4 O2 P4, 2(C2 F6 N O4 S2)'
_chemical_formula_sum 'C92 H72 Au4 F12 N2 O10 P4 S4'
_chemical_formula_weight 2633.50
_space_group_crystal_system triclinic
_space_group_IT_number 2
_space_group_name_Hall '-P 1'
_space_group_name_H-M_alt 'P -1'
_atom_sites_solution_hydrogens geom
_atom_sites_solution_primary iterative
_audit_creation_date 2023-04-17
_audit_creation_method
;
Olex2 1.3
(compiled 2020.11.12 svn.r5f609507 for OlexSys, GUI svn.r6408)
;
_audit_update_record
;
2024-02-06 deposited with the CCDC.	2024-06-24 downloaded from the CCDC.
;
_cell_angle_alpha 90.7460(10)
_cell_angle_beta 91.7370(10)
_cell_angle_gamma 91.3300(10)
_cell_formula_units_Z 4
_cell_length_a 15.3967(2)
_cell_length_b 23.3887(2)
_cell_length_c 27.0694(3)
_cell_measurement_reflns_used 46682
_cell_measurement_temperature 100.03(10)
_cell_measurement_theta_max 74.1210
_cell_measurement_theta_min 4.0450
_cell_volume 9739.91(19)
_computing_cell_refinement 'CrysAlisPro 1.171.41.115a (Rigaku OD, 2021)'
_computing_data_collection 'CrysAlisPro 1.171.41.115a (Rigaku OD, 2021)'
_computing_data_reduction 'CrysAlisPro 1.171.41.115a (Rigaku OD, 2021)'
_computing_molecular_graphics 'Olex2 1.3 (Dolomanov et al., 2009)'
_computing_publication_material 'Olex2 1.3 (Dolomanov et al., 2009)'
_computing_structure_refinement 'olex2.refine 1.3 (Bourhis et al., 2015)'
_computing_structure_solution 'olex2.solve 1.3 (Bourhis et al., 2015)'
_diffrn_ambient_environment N~2~
_diffrn_ambient_temperature 100.03(10)
_diffrn_detector 'CCD plate'
_diffrn_detector_area_resol_mean 5.2137
_diffrn_detector_type AtlasS2
_diffrn_measured_fraction_theta_full 0.999
_diffrn_measured_fraction_theta_max 0.983
_diffrn_measurement_details
;
List of Runs (angles in degrees, time in seconds):

  # Type    Start    End  Width  t~exp~   \w     \q     \k     \f   Frames
#--------------------------------------------------------------------------
  1  \w    -67.00  31.00   1.00    1.20    --  -41.81  57.00 -90.00   98
  2  \w    -65.00  32.00   1.00    1.20    --  -41.81  38.00  60.00   97
  3  \w   -112.00 -17.00   1.00    1.20    --  -41.81 -57.00 120.00   95
  4  \w     27.00  98.00   1.00    1.20    --   41.81-125.00  30.00   71
  5  \w     37.00  62.00   1.00    1.20    --   41.81-125.00-180.00   25
  6  \w     34.00 136.00   1.00    4.79    --  107.37 -30.00-180.00  102
  7  \w    122.00 149.00   1.00    4.79    --  107.37  77.00-150.00   27
  8  \w     43.00  70.00   1.00    4.79    --  107.37 -77.00-120.00   27
  9  \w    117.00 174.00   1.00    4.79    --  107.37  77.00-120.00   57
 10  \w     35.00 132.00   1.00    4.79    --  107.37 -45.00 -60.00   97
 11  \w     58.00 112.00   1.00    4.79    --  107.37-125.00 -30.00   54
 12  \w     80.00 106.00   1.00    4.79    --  107.37 -95.00-150.00   26
 13  \w     41.00 128.00   1.00    4.79    --  107.37 -45.00  90.00   87
 14  \w     63.00 106.00   1.00    4.79    --  107.37 -95.00   0.00   43
 15  \w     47.00 112.00   1.00    4.79    --  107.37-125.00   0.00   65
 16  \w     62.00 105.00   1.00    4.79    --  107.37 -95.00-180.00   43
 17  \w     33.00 106.00   1.00    4.79    --  107.37 -95.00  90.00   73
 18  \w     54.00 171.00   1.00    4.79    --  107.37   0.00-150.00  117
 19  \w     99.00 124.00   1.00    4.79    --  107.37-140.00 -95.48   25
 20  \w     42.00  67.00   1.00    1.20    --   42.31 -38.00 -30.00   25
 21  \w     63.00  89.00   1.00    4.79    --  107.37-125.00-120.00   26
 22  \w   -117.00 -18.00   1.00    1.20    --  -42.31 -38.00   0.00   99
 23  \w   -114.00 -14.00   1.00    1.20    --  -42.31 -57.00 -60.00  100
 24  \w      9.00  42.00   1.00    1.20    --   42.31  79.00  84.27   33
 25  \w      9.00  42.00   1.00    1.20    --   42.31  79.00-137.13   33
 26  \w      9.00  42.00   1.00    1.20    --   42.31  80.00 -67.62   33
 27  \w      8.00  34.00   1.00    1.20    --   42.31  83.00-104.95   26
 28  \w     55.00 178.00   1.00    4.79    --  107.37  15.00  30.00  123
 29  \w     80.00 178.00   1.00    4.79    --  107.37  52.00-150.10   98
 30  \w     82.00 178.00   1.00    4.79    --  107.37  45.00 -60.00   96
 31  \w     78.00 178.00   1.00    4.79    --  107.37  61.00  30.00  100
 32  \w     78.00 178.00   1.00    4.79    --  107.37  61.00 150.00  100
 33  \w     80.00 178.00   1.00    4.79    --  107.37  52.00  89.63   98
 34  \w     78.00 178.00   1.00    4.79    --  107.37  61.00 120.00  100
 35  \w     78.00 178.00   1.00    4.79    --  107.37  60.00  -6.24  100
 36  \w     78.00 178.00   1.00    4.79    --  107.37  61.00-180.00  100
 37  \w     78.00 178.00   1.00    4.79    --  107.37  61.00  60.00  100
 38  \w     79.00 178.00   1.00    4.79    --  107.37  57.00-101.51   99
 39  \w     79.00 178.00   1.00    4.79    --  107.37  30.00 -90.00   99
 40  \w    -87.00  -6.00   1.00    1.20    --  -42.31 125.00  60.00   81
 41  \w      8.00  34.00   1.00    1.20    --   42.31  83.00 -10.30   26
 42  \w      8.00  34.00   1.00    1.20    --   42.31  83.00 134.73   26
;
_diffrn_measurement_device 'four-circle diffractometer'
_diffrn_measurement_device_type 'SuperNova, Dual, Cu at home/near, AtlasS2'
_diffrn_measurement_method '\w scans'
_diffrn_orient_matrix_type 'CrysAlisPro convention (1999,Acta A55,543-557)'
_diffrn_orient_matrix_UB_11 -0.0332072000
_diffrn_orient_matrix_UB_12 0.0323077000
_diffrn_orient_matrix_UB_13 0.0453815000
_diffrn_orient_matrix_UB_21 0.0872897000
_diffrn_orient_matrix_UB_22 -0.0093647000
_diffrn_orient_matrix_UB_23 0.0277001000
_diffrn_orient_matrix_UB_31 0.0361128000
_diffrn_orient_matrix_UB_32 0.0566591000
_diffrn_orient_matrix_UB_33 -0.0203896000
_diffrn_radiation_monochromator mirror
_diffrn_radiation_probe x-ray
_diffrn_radiation_type 'Cu K\a'
_diffrn_radiation_wavelength 1.54184
_diffrn_reflns_av_unetI/netI 0.0297
_diffrn_reflns_Laue_measured_fraction_full 0.999
_diffrn_reflns_Laue_measured_fraction_max 0.983
_diffrn_reflns_limit_h_max 19
_diffrn_reflns_limit_h_min -19
_diffrn_reflns_limit_k_max 28
_diffrn_reflns_limit_k_min -28
_diffrn_reflns_limit_l_max 33
_diffrn_reflns_limit_l_min -33
_diffrn_reflns_number 60249
_diffrn_reflns_point_group_measured_fraction_full 0.999
_diffrn_reflns_point_group_measured_fraction_max 0.983
_diffrn_reflns_theta_full 67.684
_diffrn_reflns_theta_max 74.204
_diffrn_reflns_theta_min 3.476
_diffrn_source 'micro-focus sealed X-ray tube'
_diffrn_source_type 'SuperNova (Cu) X-ray Source'
_exptl_absorpt_coefficient_mu 13.170
_exptl_absorpt_correction_T_max 1.00000
_exptl_absorpt_correction_T_min 0.68929
_exptl_absorpt_correction_type multi-scan
_exptl_absorpt_process_details
;
CrysAlisPro 1.171.41.115a (Rigaku Oxford Diffraction, 2021)
Empirical absorption correction using spherical harmonics,
implemented in SCALE3 ABSPACK scaling algorithm.
;
_exptl_crystal_colour 'clear light yellow'
_exptl_crystal_density_diffrn 1.796
_exptl_crystal_description block
_exptl_crystal_F_000 5064
_exptl_crystal_size_max 0.2
_exptl_crystal_size_mid 0.2
_exptl_crystal_size_min 0.2
_refine_diff_density_max 6.159
_refine_diff_density_min -3.798
_refine_diff_density_rms 0.416
_refine_ls_extinction_method none
_refine_ls_goodness_of_fit_ref 1.067
_refine_ls_hydrogen_treatment constr
_refine_ls_matrix_type full
_refine_ls_number_parameters 2310
_refine_ls_number_reflns 60249
_refine_ls_number_restraints 1699
_refine_ls_restrained_S_all 1.055
_refine_ls_R_factor_all 0.0994
_refine_ls_R_factor_gt 0.0929
_refine_ls_shift/su_max 0.002
_refine_ls_shift/su_mean 0.000
_refine_ls_structure_factor_coef Fsqd
_refine_ls_weighting_details 'w=1/[\s^2^(Fo^2^)+(0.1720P)^2^+166.4250P] where P=(Fo^2^+2Fc^2^)/3'
_refine_ls_weighting_scheme calc
_refine_ls_wR_factor_gt 0.2487
_refine_ls_wR_factor_ref 0.2556
_reflns_Friedel_coverage 0.000
_reflns_number_gt 52739
_reflns_number_total 60249
_reflns_threshold_expression 'I > 2\s(I)'
_twin_special_details
;
Component 2 rotated by 179.9849\% 
around [-0.32 0.00 0.95] (reciprocal) or [-0.71 -0.00 0.71] (direct)
;
_cod_data_source_file d4sc01618a2.cif
_cod_data_source_block 1_twin1_hklf4
_cod_depositor_comments 'Adding full bibliography for 1571982--1571985.cif.'
_cod_database_code 1571982
_shelx_shelxl_version_number 2018/3
_chemical_oxdiff_formula 'C H P Au'
_shelx_space_group_comment
;
The symmetry employed for this shelxl refinement is uniquely defined
by the following loop, which should always be used as a source of
symmetry information in preference to the above space-group names.
They are only intended as comments.
;
_olex2_refinement_description
;
1. Twinned data refinement
 Scales: 0.5808(8)
 0.4192(8)
2. Fixed Uiso
 At 1.2 times of:
  All C(H) groups
 At 1.5 times of:
  All C(H,H,H) groups
3. Restrained distances
 S1-C26
 1.795 with sigma of 0.02
 F2-C61
 1.362 with sigma of 0.02
 C61-F1
 1.362 with sigma of 0.02
 F22-C61
 1.362 with sigma of 0.02
4. Uiso/Uaniso restraints and constraints
Uanis(C021) \\sim Ueq: with sigma of 0.01 and sigma for terminal atoms of 0.02
Uanis(C05M) \\sim Ueq: with sigma of 0.01 and sigma for terminal atoms of 0.02
Uanis(C03X) \\sim Ueq: with sigma of 0.01 and sigma for terminal atoms of 0.02
Uanis(C08M) \\sim Ueq, Uanis(C06N) \\sim Ueq, Uanis(C044) \\sim Ueq: with sigma
of 0.005 and sigma for terminal atoms of 0.01
Uanis(O1) \\sim Ueq: with sigma of 0.01 and sigma for terminal atoms of 0.02
Uanis(C61) \\sim Ueq: with sigma of 0.01 and sigma for terminal atoms of 0.02
Uanis(C01T) \\sim Ueq: with sigma of 0.01 and sigma for terminal atoms of 0.02
Uanis(C07R) \\sim Ueq: with sigma of 0.01 and sigma for terminal atoms of 0.02
5. Rigid body (RIGU) restrains
 C01W, Au03, C03X, P00P, Au06, Au08, Au07, C01N, C09E, C05C, C069, C9, P00I,
 P00K, C01X, C03K, C09G, P00Q, C03A, C06K, C04G, C05W, C49, C15, C18, C080,
 C083, C018, C02A, C02N, C13, C026, C02S, C07L, C044, O01C, C098, C02T, C052,
 C05I, C021, C057, C025, C089, C093, C08T, C08W, C45, C42, C39, C08A, C02Z, C8,
 C01F, C04B, C05Y, C03R, C01A, C08N, C032, C06J, C08B, C09S, C44, C04R, C043,
 C04U, C06N, C040, C09P, C09D, C37, C31, C43, C068, C03J, C022, C065, C05H,
 C06M, C02J, C04H, C08O, C05X, C06E, C48, C32, O01P, C08Q, C08S, C06D, C06L,
 C09N, C02C, C049, C06Q, C06I, C07R
 with sigma for 1-2 distances of 0.004 and sigma for 1-3 distances of 0.004
 N13, S1, O8, O11, C26, S2, F14, F27, F29, O23, O1, F1, F2, F22
 with sigma for 1-2 distances of 0.004 and sigma for 1-3 distances of 0.004
 Au04, Au01, Au02, P00N, C01U, Au05, P00F, P00O, C019, C056, C073, C084, C01T,
 P00L, C02Y, C04X, C067, C031, C046, C05A, C055, C06C, C02E, C07K, C05O, C7,
 C05U, C02K, C02W, C023, C02L, C06W, C02R, C074, C02U, C03P, C1, C03U, C045,
 C09J, C04O, C075, C05E, C05Z, C02G, C04C, H06C, C03L, H02E, C02X, H07K, C05T,
 H05O, C07W, C08Z, H7, C04M, H05U, C04Q, O016, C02D, C02V, C05M, C047, C05S,
 C09Q, C02B, H02R, C03D, H074, C05B, H02U, C03V, H03P, C06Y, H1, C11, H03U,
 C04A, H045, C059, C05G, H09J, H04O, C086, H075, C03O, H05E, C07T, H05Z, C27,
 H02G, C03T, C05V, H03L, C05F, H02X, C05L, H05T, H07W, C062, H08Z, H04M, C02Q,
 H04Q, C05R, H02D, H02V, C03Y, H05M, C07C, H047, C029, H05S, C06A, H09Q, C01Z,
 H02B, C07A, H03D, C048, H05B, H03V, C08L, H06Y, C04I, H11, H04A, H059, C095,
 H05G, C04F, H086, H03O, H07T, C34, H27, H03T, C07S, H05V, H05F, H05L, H062,
 O03Z, H05a, H05c, H05h, H03Y, C08M, H07e, H029, C03C, H06A, H01Z, C05D, H07d,
 H048, H08L, H04I, H095, H04F, H34, H07S, C077, H08M, H03C, H05D, H07a, H07b,
 H07c
 with sigma for 1-2 distances of 0.004 and sigma for 1-3 distances of 0.004
6.a Aromatic/amide H refined with riding coordinates:
 C018(H018), C01A(H01A), C01F(H01F), C01W(H01W), C01Z(H01Z), C022(H022),
 C029(H029), C02B(H02B), C02C(H02C), C02D(H02D), C02E(H02E), C02G(H02G),
 C02J(H02J), C02R(H02R), C02U(H02U), C02V(H02V), C02X(H02X), C02Z(H02Z),
 C032(H032), C03C(H03C), C03D(H03D), C03J(H03J), C03K(H03K), C03L(H03L),
 C03O(H03O), C03P(H03P), C03R(H03R), C03T(H03T), C03U(H03U), C03V(H03V),
 C03Y(H03Y), C040(H040), C044(H044), C045(H045), C047(H047), C048(H048),
 C049(H049), C04A(H04A), C04B(H04B), C04F(H04F), C04G(H04G), C04H(H04H),
 C04I(H04I), C04M(H04M), C04O(H04O), C04Q(H04Q), C04U(H04U), C052(H052),
 C059(H059), C05B(H05B), C05D(H05D), C05E(H05E), C05F(H05F), C05G(H05G),
 C05H(H05i), C05I(H05j), C05L(H05L), C05M(H05M), C05O(H05O), C05S(H05S),
 C05T(H05T), C05U(H05U), C05V(H05V), C05W(H05W), C05X(H05X), C05Y(H05Y),
 C05Z(H05Z), C062(H062), C065(H065), C068(H068), C06A(H06A), C06C(H06C),
 C06D(H06D), C06E(H06E), C06J(H06J), C06L(H06L), C06M(H06M), C06N(H06N),
 C06Q(H06Q), C06Y(H06Y), C074(H074), C075(H075), C07A(H07d), C07C(H07e),
 C07K(H07K), C07R(H07R), C07S(H07S), C07T(H07T), C07W(H07W), C080(H080),
 C083(H083), C086(H086), C089(H089), C08A(H08A), C08B(H08B), C08L(H08L),
 C08M(H08M), C08N(H08N), C08O(H08O), C08Q(H08Q), C08S(H08S), C08T(H08T),
 C08W(H08W), C08Z(H08Z), C093(H093), C095(H095), C098(H098), C09D(H09D),
 C09G(H09G), C09J(H09J), C09N(H09N), C09P(H09P), C09Q(H09Q), C09S(H09S), C8(H8),
  C15(H15), C18(H18), C31(H31), C39(H39), C42(H42), C43(H43), C45(H45),
 C48(H48), C49(H49), C1(H1), C11(H11), C27(H27), C34(H34), C32(H32), C37(H37),
 C44(H44), C7(H7)
6.b Idealised Me refined as rotating group:
 C04R(H04c,H04d,H04e), C05R(H05a,H05c,H05h), C06I(H06b,H06f,H06g), C077(H07a,
 H07b,H07c)
;
_smtbx_masks_void_probe_radius 1.2
_smtbx_masks_void_truncation_radius 1.2
_olex2_submission_special_instructions 'No special instructions were received'
_oxdiff_exptl_absorpt_empirical_details
;
Empirical correction (ABSPACK) includes:
- Absorption correction using spherical harmonics
- Frame scaling
;
_oxdiff_exptl_absorpt_empirical_full_max 1.560
_oxdiff_exptl_absorpt_empirical_full_min 0.724
_oxdiff_twin_integration_method simultaneous
_oxdiff_twin_items 2

loop_
_space_group_symop_operation_xyz
'x, y, z'
'-x, -y, -z'

loop_
_atom_site_label
_atom_site_type_symbol
_atom_site_fract_x
_atom_site_fract_y
_atom_site_fract_z
_atom_site_U_iso_or_equiv
_atom_site_adp_type
_atom_site_occupancy
_atom_site_site_symmetry_order
_atom_site_calc_flag
_atom_site_refinement_flags_posn
_atom_site_refinement_flags_adp
_atom_site_refinement_flags_occupancy
_atom_site_disorder_assembly
_atom_site_disorder_group
Au01 Au 0.59865(3) 0.83485(2) 0.96090(2) 0.01492(12) Uani 1 1 d . . . . .
Au02 Au 0.44529(3) 0.77227(2) 0.94131(2) 0.01327(12) Uani 1 1 d . . . . .
Au03 Au 0.13812(4) 0.73369(2) 0.50111(2) 0.01862(13) Uani 1 1 d . . . . .
Au04 Au 0.57766(4) 0.76656(2) 1.05507(2) 0.01669(13) Uani 1 1 d . . . . .
Au05 Au 0.39870(4) 0.74740(2) 1.04499(2) 0.01546(13) Uani 1 1 d . . . . .
Au06 Au 0.03653(4) 0.66773(2) 0.43354(2) 0.01849(13) Uani 1 1 d . . . . .
Au07 Au -0.09677(4) 0.72498(3) 0.49167(2) 0.02075(14) Uani 1 1 d . . . . .
Au08 Au -0.00025(4) 0.74845(3) 0.57736(2) 0.02013(14) Uani 1 1 d . . . . .
P00F P 0.4189(2) 0.70730(15) 0.87831(12) 0.0162(6) Uani 1 1 d . . . . .
P00I P 0.0178(3) 0.65111(15) 0.35084(12) 0.0171(7) Uani 1 1 d . . . . .
P00K P 0.0048(3) 0.81993(17) 0.63580(12) 0.0210(7) Uani 1 1 d . . . . .
P00L P 0.2996(2) 0.67917(15) 1.06604(12) 0.0161(6) Uani 1 1 d . . . . .
P00N P 0.7315(2) 0.85080(15) 0.92828(13) 0.0165(6) Uani 1 1 d . . . . .
P00O P 0.6914(2) 0.70849(15) 1.07262(12) 0.0166(6) Uani 1 1 d . . . . .
P00P P 0.2356(3) 0.80466(17) 0.48243(13) 0.0224(7) Uani 1 1 d . . . . .
P00Q P -0.1858(3) 0.78225(17) 0.44630(14) 0.0227(7) Uani 1 1 d . . . . .
S00R S 0.0265(3) 0.5554(2) 0.16058(16) 0.0350(9) Uani 1 1 d . . . . .
S00S S 0.1016(3) 0.44940(19) 0.17517(19) 0.0407(11) Uani 1 1 d . . . . .
S00T S 0.0328(3) 0.9548(2) 0.84133(19) 0.0426(11) Uani 1 1 d . . . . .
S00U S 0.5430(4) 0.5022(2) 0.60400(18) 0.0435(11) Uani 1 1 d . . . . .
S010 S 0.5340(4) 0.5054(3) 0.7070(2) 0.0517(13) Uani 1 1 d . . . . .
S011 S -0.0221(5) 1.0329(3) 0.7731(2) 0.0574(15) Uani 1 1 d . . . . .
O016 O 0.4320(7) 0.8781(5) 0.8931(4) 0.023(2) Uani 1 1 d . . . . .
C018 C 0.0049(11) 0.7672(6) 0.3299(5) 0.022(3) Uani 1 1 d . . . . .
H018 H 0.038379 0.774688 0.359394 0.027 Uiso 1 1 calc R U . . .
C019 C 0.4782(9) 0.8253(6) 1.0415(5) 0.014(2) Uani 1 1 d . . . . .
C01A C 0.1842(12) 0.8275(8) 0.6341(6) 0.032(3) Uani 1 1 d . . . . .
H01A H 0.180845 0.791029 0.618107 0.038 Uiso 1 1 calc R U . . .
O01C O 0.2297(9) 0.6357(6) 0.4817(5) 0.037(3) Uani 1 1 d . . . . .
C01F C -0.1399(11) 0.5919(7) 0.3560(6) 0.026(3) Uani 1 1 d . . . . .
H01F H -0.154508 0.621441 0.378438 0.031 Uiso 1 1 calc R U . . .
C01N C -0.0177(12) 0.6705(8) 0.5341(6) 0.031(3) Uani 1 1 d . . . . .
O01P O 0.2005(12) 0.4398(6) 0.5300(5) 0.049(3) Uani 1 1 d . . . . .
C01T C 0.4355(9) 0.8980(6) 0.9799(5) 0.017(2) Uani 1 1 d . U . . .
C01U C 0.4676(8) 0.8420(6) 0.9916(5) 0.017(2) Uani 1 1 d . . . . .
O01V O 0.6212(12) 0.4936(9) 0.5788(6) 0.064(5) Uani 1 1 d . . . . .
C01W C -0.2009(11) 0.5495(8) 0.3441(7) 0.030(3) Uani 1 1 d . . . . .
H01W H -0.257331 0.550368 0.357357 0.036 Uiso 1 1 calc R U . . .
C01X C 0.1871(11) 0.5923(7) 0.5013(6) 0.027(3) Uani 1 1 d . . . . .
C01Z C 0.3644(14) 0.5395(8) 1.1479(8) 0.040(4) Uani 1 1 d . . . . .
H01Z H 0.339597 0.516405 1.172604 0.048 Uiso 1 1 calc R U . . .
F020 F 0.0883(9) 0.4368(6) 0.2703(5) 0.051(3) Uani 1 1 d . . . . .
C021 C -0.2640(10) 0.8193(7) 0.4840(6) 0.023(3) Uani 1 1 d . U . . .
C022 C -0.0945(13) 0.7472(7) 0.2430(6) 0.032(3) Uani 1 1 d . . . . .
H022 H -0.126539 0.739957 0.212894 0.038 Uiso 1 1 calc R U . . .
C023 C 0.2324(11) 0.7098(7) 1.1147(5) 0.025(3) Uani 1 1 d . . . . .
C025 C -0.0258(12) 0.5695(8) 0.5654(6) 0.030(3) Uani 1 1 d . . . . .
C026 C 0.1083(12) 0.8542(7) 0.6481(5) 0.028(3) Uani 1 1 d . . . . .
F027 F 0.4406(13) 0.5914(8) 0.5944(6) 0.081(5) Uani 1 1 d . . . . .
F028 F 0.2130(7) 0.4171(5) 0.2441(6) 0.053(3) Uani 1 1 d . . . . .
C029 C 0.1221(11) 0.5825(8) 0.9831(6) 0.030(3) Uani 1 1 d . . . . .
H029 H 0.088714 0.548138 0.986016 0.036 Uiso 1 1 calc R U . . .
C02A C -0.0222(10) 0.7099(6) 0.3157(5) 0.018(2) Uani 1 1 d . . . . .
C02B C 0.4357(11) 0.6037(8) 1.0727(6) 0.028(3) Uani 1 1 d . . . . .
H02B H 0.460673 0.625972 1.047428 0.033 Uiso 1 1 calc R U . . .
C02C C 0.2714(14) 0.9070(10) 0.6680(9) 0.049(4) Uani 1 1 d . . . . .
H02C H 0.327016 0.924599 0.674079 0.059 Uiso 1 1 calc R U . . .
C02D C 0.3912(9) 0.9934(6) 1.0068(6) 0.020(2) Uani 1 1 d . . . . .
H02D H 0.380440 1.019591 1.032875 0.024 Uiso 1 1 calc R U . . .
C02E C 0.7626(10) 0.7349(6) 0.9198(6) 0.021(3) Uani 1 1 d . . . . .
H02E H 0.701119 0.729894 0.919289 0.025 Uiso 1 1 calc R U . . .
O02F O 0.1116(10) 0.5801(7) 0.1510(6) 0.048(4) Uani 1 1 d . . . . .
C02G C 0.4583(11) 0.8466(7) 1.1309(5) 0.025(3) Uani 1 1 d . . . . .
H02G H 0.479710 0.809895 1.138643 0.030 Uiso 1 1 calc R U . . .
C02J C 0.2631(13) 0.8538(9) 0.6434(7) 0.040(4) Uani 1 1 d . . . . .
H02J H 0.314073 0.835651 0.632974 0.048 Uiso 1 1 calc R U . . .
C02K C 0.4216(8) 0.9174(6) 0.9297(5) 0.018(2) Uani 1 1 d . . . . .
C02L C 0.2246(9) 0.6537(7) 1.0180(5) 0.020(2) Uani 1 1 d . . . . .
C02N C -0.0582(9) 0.5929(6) 0.3362(5) 0.017(2) Uani 1 1 d . . . . .
F02O F -0.0258(8) 0.5987(7) 0.0763(5) 0.056(4) Uani 1 1 d . . . . .
C02Q C 0.3819(9) 1.0109(6) 0.9580(6) 0.021(2) Uani 1 1 d . . . . .
C02R C 0.3352(11) 0.6041(7) 0.8521(6) 0.024(3) Uani 1 1 d . . . . .
H02R H 0.326536 0.619906 0.820217 0.028 Uiso 1 1 calc R U . . .
C02S C -0.0329(9) 0.7895(5) 0.6934(4) 0.013(2) Uani 1 1 d . . . . .
C02T C -0.1283(12) 0.8402(7) 0.4168(6) 0.029(3) Uani 1 1 d . . . . .
C02U C 0.2752(11) 0.7712(7) 0.8507(6) 0.027(3) Uani 1 1 d . . . . .
H02U H 0.269032 0.776933 0.885188 0.033 Uiso 1 1 calc R U . . .
C02V C 0.1446(11) 0.7040(7) 1.1147(6) 0.028(3) Uani 1 1 d . . . . .
H02V H 0.113701 0.685184 1.087987 0.033 Uiso 1 1 calc R U . . .
C02W C 0.4160(9) 0.9380(6) 1.0179(5) 0.019(2) Uani 1 1 d . . . . .
C02X C 0.8171(12) 0.6878(7) 0.9134(6) 0.030(3) Uani 1 1 d . . . . .
H02X H 0.792645 0.650639 0.907117 0.036 Uiso 1 1 calc R U . . .
C02Y C 0.3782(8) 0.6361(6) 0.8907(5) 0.015(2) Uani 1 1 d . . . . .
C02Z C -0.0198(11) 0.8115(6) 0.2985(6) 0.025(3) Uani 1 1 d . . . . .
H02Z H 0.000288 0.849294 0.306693 0.030 Uiso 1 1 calc R U . . .
C031 C 0.7010(9) 0.6516(6) 1.0273(5) 0.016(2) Uani 1 1 d . . . . .
C032 C -0.0808(11) 0.7416(6) 0.6919(5) 0.024(3) Uani 1 1 d . . . . .
H032 H -0.096360 0.724338 0.660862 0.028 Uiso 1 1 calc R U . . .
F033 F 0.0203(9) 0.5114(6) 0.0711(4) 0.051(3) Uani 1 1 d . . . . .
O034 O 0.4696(17) 0.4655(9) 0.6007(8) 0.087(7) Uani 1 1 d . . . . .
O035 O 0.0150(16) 0.9944(13) 0.8803(8) 0.088(8) Uani 1 1 d . . . . .
C03A C -0.0642(12) 0.6248(8) 0.5612(6) 0.030(3) Uani 1 1 d . . . . .
C03C C 0.1162(11) 0.6158(8) 0.9398(6) 0.029(3) Uani 1 1 d . . . . .
H03C H 0.080985 0.602077 0.912550 0.035 Uiso 1 1 calc R U . . .
C03D C 0.3049(12) 0.5470(7) 0.8626(7) 0.029(3) Uani 1 1 d . . . . .
H03D H 0.276381 0.524417 0.837289 0.035 Uiso 1 1 calc R U . . .
O03H O 0.1686(13) 0.4662(7) 0.1439(7) 0.068(5) Uani 1 1 d . . . . .
O03I O 0.0189(18) 0.8949(11) 0.8499(10) 0.109(11) Uani 1 1 d . . . . .
C03J C -0.0716(11) 0.8034(7) 0.2564(6) 0.028(3) Uani 1 1 d . . . . .
H03J H -0.090905 0.834771 0.237351 0.033 Uiso 1 1 calc R U . . .
C03K C -0.0438(13) 0.8531(8) 0.4344(6) 0.035(3) Uani 1 1 d . . . . .
H03K H -0.015964 0.828707 0.457350 0.042 Uiso 1 1 calc R U . . .
C03L C 0.9431(13) 0.7485(10) 0.9238(9) 0.045(4) Uani 1 1 d . . . . .
H03L H 1.004718 0.752375 0.925464 0.054 Uiso 1 1 calc R U . . .
C03O C 0.5960(14) 0.6311(8) 1.1948(6) 0.037(4) Uani 1 1 d . . . . .
H03O H 0.542981 0.628666 1.211825 0.045 Uiso 1 1 calc R U . . .
C03P C 0.3544(11) 0.7319(7) 0.7826(5) 0.026(3) Uani 1 1 d . . . . .
H03P H 0.400231 0.709993 0.770153 0.031 Uiso 1 1 calc R U . . .
C03R C 0.1346(11) 0.6448(7) 0.2742(6) 0.027(3) Uani 1 1 d . . . . .
H03R H 0.090589 0.661694 0.254281 0.033 Uiso 1 1 calc R U . . .
C03T C 0.4322(12) 0.8816(7) 1.1679(6) 0.028(3) Uani 1 1 d . . . . .
H03T H 0.435131 0.869611 1.201331 0.033 Uiso 1 1 calc R U . . .
C03U C 0.5661(11) 0.7458(7) 0.8314(5) 0.025(3) Uani 1 1 d . . . . .
H03U H 0.543386 0.782802 0.836348 0.030 Uiso 1 1 calc R U . . .
C03V C 0.2157(11) 0.7955(8) 0.8181(7) 0.033(3) Uani 1 1 d . . . . .
H03V H 0.168190 0.816253 0.830158 0.040 Uiso 1 1 calc R U . . .
C03X C 0.0628(10) 0.6590(7) 0.5145(5) 0.023(3) Uani 1 1 d . U . . .
C03Y C 0.1005(11) 0.7260(8) 1.1546(6) 0.031(3) Uani 1 1 d . . . . .
H03Y H 0.040295 0.717187 1.157162 0.038 Uiso 1 1 calc R U . . .
O03Z O 0.3639(7) 1.0664(5) 0.9523(5) 0.028(2) Uani 1 1 d . . . . .
C040 C -0.3137(11) 0.7047(8) 0.4161(7) 0.034(3) Uani 1 1 d . . . . .
H040 H -0.324697 0.703151 0.450444 0.041 Uiso 1 1 calc R U . . .
C041 C 0.1457(12) 0.4538(8) 0.2380(8) 0.038(4) Uani 1 1 d . . . . .
O042 O 0.0657(12) 0.3927(6) 0.1692(8) 0.066(5) Uani 1 1 d . . . . .
C043 C 0.1714(13) 0.4949(8) 0.5267(6) 0.034(3) Uani 1 1 d . . . . .
C044 C -0.2662(12) 0.8069(9) 0.5344(7) 0.036(3) Uani 1 1 d . U . . .
H044 H -0.229828 0.777337 0.545994 0.043 Uiso 1 1 calc R U . . .
C045 C 0.7703(13) 0.6131(8) 1.0294(7) 0.037(4) Uani 1 1 d . . . . .
H045 H 0.814620 0.618063 1.054384 0.044 Uiso 1 1 calc R U . . .
C046 C 0.6826(11) 0.6709(7) 1.1314(5) 0.025(3) Uani 1 1 d . . . . .
C047 C 0.1789(11) 0.6020(7) 1.0214(6) 0.026(3) Uani 1 1 d . . . . .
H047 H 0.186354 0.579503 1.050173 0.031 Uiso 1 1 calc R U . . .
C048 C 0.3171(11) 0.5256(7) 0.9083(7) 0.030(3) Uani 1 1 d . . . . .
H048 H 0.297223 0.487777 0.914879 0.036 Uiso 1 1 calc R U . . .
C049 C -0.0870(10) 0.7396(6) 0.7794(5) 0.024(3) Uani 1 1 d . . . . .
H049 H -0.108725 0.723941 0.808901 0.029 Uiso 1 1 calc R U . . .
C04A C 0.6465(10) 0.7395(8) 0.8087(6) 0.028(3) Uani 1 1 d . . . . .
H04A H 0.678604 0.772289 0.798568 0.034 Uiso 1 1 calc R U . . .
C04B C -0.0351(11) 0.5483(7) 0.3036(7) 0.030(3) Uani 1 1 d . . . . .
H04B H 0.020918 0.548015 0.289831 0.036 Uiso 1 1 calc R U . . .
C04C C 0.4219(10) 0.9190(7) 1.0701(6) 0.023(3) Uani 1 1 d . . . . .
F04D F 0.1771(11) 0.5043(5) 0.2511(6) 0.064(4) Uani 1 1 d . . . . .
F04E F 0.4830(14) 0.5533(8) 0.5272(5) 0.093(7) Uani 1 1 d . . . . .
C04F C 0.6699(13) 0.6028(7) 1.2138(6) 0.031(3) Uani 1 1 d . . . . .
H04F H 0.664960 0.577073 1.240475 0.037 Uiso 1 1 calc R U . . .
C04G C -0.1410(13) 0.6356(9) 0.5833(7) 0.036(4) Uani 1 1 d . . . . .
H04G H -0.165085 0.672510 0.581115 0.043 Uiso 1 1 calc R U . . .
C04H C 0.1964(14) 0.9334(9) 0.6835(8) 0.043(4) Uani 1 1 d . . . . .
H04H H 0.200638 0.968822 0.701107 0.052 Uiso 1 1 calc R U . . .
C04I C 0.6776(11) 0.6870(8) 0.8013(6) 0.033(3) Uani 1 1 d . . . . .
H04I H 0.730881 0.683156 0.784935 0.040 Uiso 1 1 calc R U . . .
O04J O -0.0346(11) 0.5902(7) 0.1853(6) 0.051(4) Uani 1 1 d . . . . .
C04M C 0.8663(12) 0.9998(9) 0.9629(8) 0.039(4) Uani 1 1 d . . . . .
H04M H 0.882435 1.034484 0.947369 0.047 Uiso 1 1 calc R U . . .
C04O C 0.7586(12) 0.6446(7) 1.1520(6) 0.030(3) Uani 1 1 d . . . . .
H04O H 0.813750 0.649077 1.137481 0.036 Uiso 1 1 calc R U . . .
C04Q C 0.3955(9) 0.9714(7) 0.9194(6) 0.024(3) Uani 1 1 d . . . . .
H04Q H 0.386615 0.982476 0.885990 0.028 Uiso 1 1 calc R U . . .
C04R C 0.3179(12) 0.6282(9) 0.4685(8) 0.041(4) Uani 1 1 d . . . . .
H04C H 0.322179 0.593010 0.448824 0.061 Uiso 1 1 calc R U . . .
H04D H 0.354646 0.625658 0.498571 0.061 Uiso 1 1 calc R U . . .
H04E H 0.337482 0.660926 0.449100 0.061 Uiso 1 1 calc R U . . .
C04T C 0.504(2) 0.5688(12) 0.5729(10) 0.061(7) Uani 1 1 d . . . . .
C04U C -0.1157(17) 0.9224(8) 0.3652(8) 0.046(4) Uani 1 1 d . . . . .
H04U H -0.140549 0.944639 0.339477 0.056 Uiso 1 1 calc R U . . .
C04X C 0.3449(10) 0.7380(6) 0.8340(5) 0.022(3) Uani 1 1 d . . . . .
F050 F -0.1044(9) 0.5262(6) 0.1005(5) 0.060(4) Uani 1 1 d . . . . .
C052 C -0.1621(12) 0.8762(8) 0.3827(6) 0.032(3) Uani 1 1 d . . . . .
H052 H -0.219904 0.869272 0.370399 0.039 Uiso 1 1 calc R U . . .
F054 F 0.3775(10) 0.5352(8) 0.6817(7) 0.077(5) Uani 1 1 d . . . . .
C055 C 0.4537(10) 0.8643(7) 1.0807(5) 0.021(3) Uani 1 1 d . . . . .
C056 C 0.8015(10) 0.7887(6) 0.9268(5) 0.020(3) Uani 1 1 d . . . . .
C057 C -0.2505(10) 0.7422(6) 0.3995(6) 0.023(3) Uani 1 1 d . . . . .
C058 C -0.0234(15) 0.5483(12) 0.1004(8) 0.053(6) Uani 1 1 d . . . . .
C059 C 0.7751(15) 0.5678(9) 0.9955(7) 0.044(4) Uani 1 1 d . . . . .
H059 H 0.824203 0.543879 0.995457 0.053 Uiso 1 1 calc R U . . .
C05A C 0.7947(10) 0.7493(7) 1.0807(6) 0.024(3) Uani 1 1 d . . . . .
C05B C 0.3590(11) 0.5589(7) 0.9464(6) 0.029(3) Uani 1 1 d . . . . .
H05B H 0.365816 0.543481 0.978545 0.035 Uiso 1 1 calc R U . . .
C05C C 0.2359(11) 0.8741(7) 0.5111(5) 0.027(3) Uani 1 1 d . . . . .
C05D C 0.4442(14) 0.5266(7) 1.1314(8) 0.040(4) Uani 1 1 d . . . . .
H05D H 0.476650 0.497492 1.146985 0.048 Uiso 1 1 calc R U . . .
C05E C 0.8020(14) 0.7891(7) 1.1167(7) 0.035(3) Uani 1 1 d . . . . .
H05E H 0.754318 0.794756 1.137570 0.042 Uiso 1 1 calc R U . . .
C05F C 0.9042(12) 0.6960(7) 0.9162(6) 0.032(3) Uani 1 1 d . . . . .
H05F H 0.940058 0.663805 0.912603 0.038 Uiso 1 1 calc R U . . .
C05G C 0.6354(13) 0.5953(8) 0.9598(7) 0.037(4) Uani 1 1 d . . . . .
H05G H 0.589025 0.588925 0.936323 0.044 Uiso 1 1 calc R U . . .
C05H C 0.2672(11) 0.6009(8) 0.3334(7) 0.035(4) Uani 1 1 d . . . . .
H05I H 0.312881 0.585658 0.353169 0.042 Uiso 1 1 calc R U . . .
C05I C -0.0353(15) 0.9369(7) 0.3839(7) 0.041(4) Uani 1 1 d . . . . .
H05J H -0.005143 0.970142 0.373267 0.050 Uiso 1 1 calc R U . . .
C05L C 0.7019(13) 0.9036(9) 0.7660(7) 0.042(4) Uani 1 1 d . . . . .
H05L H 0.696156 0.914262 0.732317 0.050 Uiso 1 1 calc R U . . .
C05M C 0.2773(12) 0.7389(8) 1.1521(6) 0.034(4) Uani 1 1 d . U . . .
H05M H 0.338777 0.743262 1.152573 0.041 Uiso 1 1 calc R U . . .
C05O C 0.6409(11) 0.8940(7) 0.8457(6) 0.026(3) Uani 1 1 d . . . . .
H05O H 0.593056 0.898098 0.866770 0.031 Uiso 1 1 calc R U . . .
N05Q N 0.5668(12) 0.5261(10) 0.6571(7) 0.054(5) Uani 1 1 d . . . . .
C05R C 0.4093(12) 0.8922(7) 0.8431(6) 0.028(3) Uani 1 1 d . . . . .
H05A H 0.455091 0.879729 0.821342 0.042 Uiso 1 1 calc R U . . .
H05C H 0.402996 0.933662 0.840586 0.042 Uiso 1 1 calc R U . . .
H05H H 0.354246 0.872829 0.833262 0.042 Uiso 1 1 calc R U . . .
C05S C 0.2146(10) 0.6860(7) 0.9743(5) 0.023(3) Uani 1 1 d . . . . .
H05S H 0.245875 0.721155 0.970838 0.027 Uiso 1 1 calc R U . . .
C05T C 0.7812(13) 0.8818(9) 0.7844(7) 0.039(4) Uani 1 1 d . . . . .
H05T H 0.828470 0.877560 0.763012 0.047 Uiso 1 1 calc R U . . .
C05U C 0.8189(11) 0.9573(7) 0.9368(6) 0.028(3) Uani 1 1 d . . . . .
H05U H 0.803542 0.962837 0.902934 0.033 Uiso 1 1 calc R U . . .
C05V C 0.3982(11) 0.9539(7) 1.1095(6) 0.027(3) Uani 1 1 d . . . . .
H05V H 0.379633 0.991510 1.102511 0.032 Uiso 1 1 calc R U . . .
C05W C 0.1577(13) 0.8953(8) 0.5265(6) 0.033(3) Uani 1 1 d . . . . .
H05W H 0.105503 0.872986 0.523167 0.040 Uiso 1 1 calc R U . . .
C05X C -0.0345(12) 0.7852(8) 0.7808(6) 0.032(3) Uani 1 1 d . . . . .
H05X H -0.015167 0.799816 0.812310 0.039 Uiso 1 1 calc R U . . .
C05Y C 0.1865(11) 0.6123(6) 0.3544(6) 0.026(3) Uani 1 1 d . . . . .
H05Y H 0.177082 0.605858 0.388411 0.031 Uiso 1 1 calc R U . . .
C05Z C 0.8630(10) 0.7426(9) 1.0475(7) 0.029(3) Uani 1 1 d . . . . .
H05Z H 0.857855 0.715779 1.020835 0.035 Uiso 1 1 calc R U . . .
C062 C 0.8897(13) 0.9905(9) 1.0123(8) 0.043(4) Uani 1 1 d . . . . .
H062 H 0.924666 1.018376 1.029925 0.051 Uiso 1 1 calc R U . . .
C065 C -0.0957(12) 0.5051(8) 0.2920(7) 0.036(4) Uani 1 1 d . . . . .
H065 H -0.080936 0.475082 0.270004 0.043 Uiso 1 1 calc R U . . .
C067 C 0.5199(9) 0.6974(6) 0.8467(5) 0.019(2) Uani 1 1 d . . . . .
C068 C 0.2307(18) 0.8323(9) 0.3147(7) 0.053(6) Uani 1 1 d . . . . .
H068 H 0.234470 0.837856 0.280147 0.064 Uiso 1 1 calc R U . . .
C069 C 0.3442(11) 0.7798(8) 0.4948(6) 0.030(3) Uani 1 1 d . . . . .
C06A C 0.1582(10) 0.6654(7) 0.9363(6) 0.025(3) Uani 1 1 d . . . . .
H06A H 0.149862 0.687486 0.907468 0.030 Uiso 1 1 calc R U . . .
C06C C 0.8917(11) 0.7968(8) 0.9293(7) 0.033(4) Uani 1 1 d . . . . .
H06C H 0.917428 0.833798 0.934598 0.040 Uiso 1 1 calc R U . . .
C06D C -0.2867(11) 0.7089(9) 0.3170(7) 0.036(4) Uani 1 1 d . . . . .
H06D H -0.277150 0.709615 0.282471 0.043 Uiso 1 1 calc R U . . .
C06E C -0.1682(16) 0.9505(9) 0.6361(10) 0.052(5) Uani 1 1 d . . . . .
H06E H -0.200998 0.971573 0.658923 0.062 Uiso 1 1 calc R U . . .
O06H O -0.024(3) 1.0370(17) 0.7211(9) 0.147(14) Uani 1 1 d . . . . .
C06I C 0.2850(18) 0.4274(9) 0.5120(9) 0.057(6) Uani 1 1 d . . . . .
H06B H 0.290914 0.443635 0.478993 0.085 Uiso 1 1 calc R U . . .
H06F H 0.291844 0.385925 0.510105 0.085 Uiso 1 1 calc R U . . .
H06G H 0.329794 0.444351 0.534506 0.085 Uiso 1 1 calc R U . . .
C06J C -0.0066(10) 0.8123(6) 0.7403(5) 0.019(3) Uani 1 1 d . . . . .
H06J H 0.029586 0.845715 0.743212 0.022 Uiso 1 1 calc R U . . .
C06K C 0.0564(12) 0.5590(7) 0.5437(5) 0.030(3) Uani 1 1 d . . . . .
C06L C -0.1777(12) 0.5050(7) 0.3120(7) 0.032(3) Uani 1 1 d . . . . .
H06L H -0.218199 0.474759 0.304013 0.039 Uiso 1 1 calc R U . . .
C06M C 0.2137(12) 0.6310(8) 0.2543(6) 0.031(3) Uani 1 1 d . . . . .
H06M H 0.221851 0.635071 0.219850 0.037 Uiso 1 1 calc R U . . .
C06N C -0.3289(12) 0.8529(8) 0.4635(8) 0.039(4) Uani 1 1 d . U . . .
H06N H -0.335155 0.856076 0.428641 0.047 Uiso 1 1 calc R U . . .
O06P O 0.5909(15) 0.5246(9) 0.7449(7) 0.072(5) Uani 1 1 d . . . . .
C06Q C -0.1746(15) 0.9625(8) 0.5861(9) 0.048(4) Uani 1 1 d . . . . .
H06Q H -0.209263 0.993339 0.575476 0.057 Uiso 1 1 calc R U . . .
C06W C 0.3558(11) 0.6177(7) 1.0915(6) 0.024(3) Uani 1 1 d . . . . .
C06Y C 0.2965(13) 0.7581(8) 0.7503(6) 0.034(3) Uani 1 1 d . . . . .
H06Y H 0.304281 0.754981 0.715680 0.041 Uiso 1 1 calc R U . . .
F072 F 0.4029(17) 0.5321(8) 0.7618(7) 0.105(8) Uani 1 1 d . . . . .
C073 C 0.7213(9) 0.8719(6) 0.8644(6) 0.019(3) Uani 1 1 d . . . . .
C074 C 0.3898(10) 0.6126(6) 0.9375(6) 0.023(3) Uani 1 1 d . . . . .
H074 H 0.419135 0.634207 0.963153 0.028 Uiso 1 1 calc R U . . .
C075 C 0.6001(12) 0.6641(10) 1.1494(8) 0.044(5) Uani 1 1 d . . . . .
H075 H 0.550107 0.679514 1.133633 0.053 Uiso 1 1 calc R U . . .
C077 C 0.3434(11) 1.0850(8) 0.9032(7) 0.034(4) Uani 1 1 d . . . . .
H07A H 0.394664 1.081616 0.882864 0.051 Uiso 1 1 calc R U . . .
H07B H 0.325741 1.124940 0.904286 0.051 Uiso 1 1 calc R U . . .
H07C H 0.295721 1.061055 0.888836 0.051 Uiso 1 1 calc R U . . .
C07A C 0.4789(12) 0.5561(7) 1.0915(8) 0.035(3) Uani 1 1 d . . . . .
H07D H 0.531164 0.543925 1.077381 0.042 Uiso 1 1 calc R U . . .
C07C C 0.2274(14) 0.7616(14) 1.1893(8) 0.064(8) Uani 1 1 d . . . . .
H07E H 0.258089 0.779891 1.216338 0.077 Uiso 1 1 calc R U . . .
C07K C 0.7900(11) 0.8670(7) 0.8324(6) 0.028(3) Uani 1 1 d . . . . .
H07K H 0.843983 0.853081 0.844483 0.033 Uiso 1 1 calc R U . . .
C07L C -0.0693(11) 0.8770(7) 0.6179(6) 0.025(3) Uani 1 1 d . . . . .
F07P F 0.4534(13) 0.6008(7) 0.7167(9) 0.091(6) Uani 1 1 d . . . . .
C07R C -0.3497(11) 0.6726(8) 0.3346(8) 0.038(4) Uani 1 1 d . U . . .
H07R H -0.385007 0.650034 0.312087 0.046 Uiso 1 1 calc R U . . .
C07S C 0.4002(13) 0.9374(8) 1.1557(7) 0.034(4) Uani 1 1 d . . . . .
H07S H 0.380672 0.962041 1.180956 0.041 Uiso 1 1 calc R U . . .
C07T C 0.8755(16) 0.8216(10) 1.1244(9) 0.051(5) Uani 1 1 d . . . . .
H07T H 0.878973 0.848236 1.151209 0.061 Uiso 1 1 calc R U . . .
F07V F 0.5703(13) 0.6082(8) 0.5760(7) 0.084(5) Uani 1 1 d . . . . .
C07W C 0.6339(13) 0.9093(9) 0.7962(6) 0.039(4) Uani 1 1 d . . . . .
H07W H 0.580796 0.923978 0.783523 0.047 Uiso 1 1 calc R U . . .
C080 C 0.2334(18) 0.8728(8) 0.3972(7) 0.049(6) Uani 1 1 d . . . . .
H080 H 0.239022 0.905062 0.418791 0.059 Uiso 1 1 calc R U . . .
C083 C 0.2312(10) 0.7699(7) 0.3839(6) 0.027(3) Uani 1 1 d . . . . .
H083 H 0.232245 0.732392 0.396922 0.032 Uiso 1 1 calc R U . . .
C084 C 0.7937(10) 0.9066(7) 0.9598(6) 0.025(3) Uani 1 1 d . . . . .
C086 C 0.7478(14) 0.6131(9) 1.1933(6) 0.040(4) Uani 1 1 d . . . . .
H086 H 0.797916 0.597361 1.208747 0.048 Uiso 1 1 calc R U . . .
C089 C -0.1849(16) 0.5919(10) 0.6097(9) 0.049(5) Uani 1 1 d . . . . .
H089 H -0.237229 0.600203 0.625807 0.059 Uiso 1 1 calc R U . . .
C08A C 0.2291(15) 0.7779(8) 0.3337(7) 0.042(4) Uani 1 1 d . . . . .
H08A H 0.226519 0.745685 0.311900 0.050 Uiso 1 1 calc R U . . .
C08B C -0.1144(14) 0.9079(9) 0.6529(8) 0.042(4) Uani 1 1 d . . . . .
H08B H -0.108328 0.900008 0.687101 0.050 Uiso 1 1 calc R U . . .
C08L C 0.2268(13) 0.7890(8) 0.7681(7) 0.037(4) Uani 1 1 d . . . . .
H08L H 0.186820 0.805576 0.745360 0.045 Uiso 1 1 calc R U . . .
C08M C 0.1418(12) 0.7603(8) 1.1908(6) 0.033(3) Uani 1 1 d . U . . .
H08M H 0.110904 0.781097 1.214678 0.039 Uiso 1 1 calc R U . . .
C08N C 0.1163(13) 0.9082(8) 0.6731(7) 0.036(3) Uani 1 1 d . . . . .
H08N H 0.065415 0.927051 0.682734 0.043 Uiso 1 1 calc R U . . .
C08O C -0.1088(13) 0.7160(7) 0.7351(6) 0.034(4) Uani 1 1 d . . . . .
H08O H -0.143367 0.681842 0.733205 0.041 Uiso 1 1 calc R U . . .
C08Q C -0.3851(15) 0.8820(11) 0.4946(13) 0.070(6) Uani 1 1 d . . . . .
H08Q H -0.426013 0.907957 0.481315 0.084 Uiso 1 1 calc R U . . .
C08S C -0.3617(13) 0.6686(9) 0.3827(9) 0.042(4) Uani 1 1 d . . . . .
H08S H -0.402713 0.641594 0.394683 0.050 Uiso 1 1 calc R U . . .
C08T C 0.1578(15) 0.9511(8) 0.5471(6) 0.036(4) Uani 1 1 d . . . . .
H08T H 0.104721 0.965955 0.558136 0.044 Uiso 1 1 calc R U . . .
C08W C 0.3070(18) 0.9623(11) 0.5365(10) 0.061(6) Uani 1 1 d . . . . .
H08W H 0.358467 0.985404 0.538917 0.073 Uiso 1 1 calc R U . . .
C08Z C 0.8631(13) 0.9419(9) 1.0358(7) 0.040(4) Uani 1 1 d . . . . .
H08Z H 0.876389 0.937639 1.070071 0.048 Uiso 1 1 calc R U . . .
C093 C 0.0943(13) 0.5033(7) 0.5453(6) 0.033(3) Uani 1 1 d . . . . .
H093 H 0.063585 0.472424 0.559747 0.039 Uiso 1 1 calc R U . . .
N094 N 0.0261(9) 0.4918(7) 0.1801(6) 0.034(3) Uani 1 1 d . . . . .
C095 C 0.7044(15) 0.5585(8) 0.9611(7) 0.041(4) Uani 1 1 d . . . . .
H095 H 0.704523 0.526766 0.938869 0.049 Uiso 1 1 calc R U . . .
C098 C 0.2224(12) 0.5374(7) 0.5049(6) 0.029(3) Uani 1 1 d . . . . .
H098 H 0.278457 0.529546 0.493131 0.035 Uiso 1 1 calc R U . . .
N09C N -0.0077(15) 0.9700(9) 0.7891(8) 0.055(5) Uani 1 1 d . . . . .
C09D C -0.0737(14) 0.5270(9) 0.5915(7) 0.042(4) Uani 1 1 d . . . . .
H09D H -0.050640 0.489830 0.594681 0.050 Uiso 1 1 calc R U . . .
C09E C 0.1022(11) 0.6033(7) 0.5196(5) 0.025(3) Uani 1 1 d . . . . .
C09G C 0.0000(17) 0.9027(9) 0.4179(7) 0.047(4) Uani 1 1 d . . . . .
H09G H 0.056314 0.912012 0.431333 0.056 Uiso 1 1 calc R U . . .
C09J C 0.6331(11) 0.6413(7) 0.9924(6) 0.026(3) Uani 1 1 d . . . . .
H09J H 0.585131 0.666048 0.991115 0.031 Uiso 1 1 calc R U . . .
C09N C 0.2795(12) 0.6118(8) 0.2839(7) 0.035(3) Uani 1 1 d . . . . .
H09N H 0.334871 0.605703 0.270389 0.042 Uiso 1 1 calc R U . . .
C09P C -0.2371(12) 0.7443(8) 0.3482(6) 0.032(3) Uani 1 1 d . . . . .
H09P H -0.194626 0.769690 0.335384 0.039 Uiso 1 1 calc R U . . .
C09Q C 0.3179(11) 0.5854(7) 1.1298(6) 0.025(3) Uani 1 1 d . . . . .
H09Q H 0.263085 0.594801 1.142473 0.030 Uiso 1 1 calc R U . . .
C09S C -0.0796(13) 0.8890(9) 0.5676(7) 0.037(4) Uani 1 1 d . . . . .
H09S H -0.049395 0.867446 0.543892 0.044 Uiso 1 1 calc R U . . .
C8 C -0.0714(11) 0.7008(7) 0.2730(6) 0.027(3) Uani 1 1 d . . . . .
H8 H -0.089824 0.663040 0.263650 0.032 Uiso 1 1 calc R U . . .
C9 C 0.2319(11) 0.8182(7) 0.4161(6) 0.026(3) Uani 1 1 d . . . . .
C13 C 0.1206(10) 0.6337(6) 0.3233(6) 0.019(3) Uani 1 1 d . . . . .
C15 C 0.4111(12) 0.7812(9) 0.4608(7) 0.037(4) Uani 1 1 d . . . . .
H15 H 0.401807 0.798040 0.429419 0.044 Uiso 1 1 calc R U . . .
C18 C 0.3610(15) 0.7534(10) 0.5424(7) 0.040(4) Uani 1 1 d . . . . .
H18 H 0.316330 0.750718 0.565706 0.048 Uiso 1 1 calc R U . . .
C31 C 0.2318(17) 0.9843(9) 0.5517(7) 0.047(4) Uani 1 1 d . . . . .
H31 H 0.230525 1.021870 0.565283 0.057 Uiso 1 1 calc R U . . .
C39 C 0.227(2) 0.8800(11) 0.3474(8) 0.068(9) Uani 1 1 d . . . . .
H39 H 0.219282 0.917214 0.334527 0.081 Uiso 1 1 calc R U . . .
C42 C 0.4402(16) 0.7327(12) 0.5533(9) 0.057(6) Uani 1 1 d . . . . .
H42 H 0.451276 0.716677 0.584830 0.068 Uiso 1 1 calc R U . . .
C43 C 0.5079(15) 0.7344(12) 0.5181(9) 0.058(6) Uani 1 1 d . . . . .
H43 H 0.563494 0.719493 0.525912 0.070 Uiso 1 1 calc R U . . .
C45 C 0.4904(14) 0.7582(11) 0.4731(9) 0.051(5) Uani 1 1 d . . . . .
H45 H 0.534599 0.758819 0.449336 0.061 Uiso 1 1 calc R U . . .
C48 C -0.1328(15) 0.9316(9) 0.5524(9) 0.048(5) Uani 1 1 d . . . . .
H48 H -0.140412 0.939355 0.518158 0.058 Uiso 1 1 calc R U . . .
C49 C 0.3117(15) 0.9076(10) 0.5175(8) 0.044(5) Uani 1 1 d . . . . .
H49 H 0.366208 0.892733 0.508844 0.052 Uiso 1 1 calc R U . . .
C1 C 0.5535(11) 0.6445(7) 0.8400(7) 0.031(4) Uani 1 1 d . . . . .
H1 H 0.522633 0.611580 0.850871 0.037 Uiso 1 1 calc R U . . .
C11 C 0.6340(13) 0.6384(9) 0.8170(8) 0.040(5) Uani 1 1 d . . . . .
H11 H 0.657764 0.601685 0.812327 0.048 Uiso 1 1 calc R U . . .
C27 C 0.9401(13) 0.7774(11) 1.0550(9) 0.053(5) Uani 1 1 d . . . . .
H27 H 0.986770 0.773221 1.033197 0.064 Uiso 1 1 calc R U . . .
C34 C 0.9479(14) 0.8164(10) 1.0929(9) 0.052(5) Uani 1 1 d . . . . .
H34 H 0.999345 0.839175 1.098129 0.062 Uiso 1 1 calc R U . . .
C32 C -0.3794(16) 0.8719(10) 0.5463(12) 0.070(6) Uani 1 1 d . . . . .
H32 H -0.418691 0.891143 0.566855 0.084 Uiso 1 1 calc R U . . .
C37 C -0.1524(15) 0.5383(10) 0.6121(8) 0.047(4) Uani 1 1 d . . . . .
H37 H -0.183893 0.508682 0.627901 0.057 Uiso 1 1 calc R U . . .
C44 C -0.3175(17) 0.8341(12) 0.5697(12) 0.071(6) Uani 1 1 d . . . . .
H44 H -0.312220 0.828441 0.604345 0.086 Uiso 1 1 calc R U . . .
O26 O 0.5068(13) 0.4477(8) 0.7063(7) 0.068(5) Uani 1 1 d . . . . .
C36 C 0.438(2) 0.5457(12) 0.7177(9) 0.063(7) Uani 1 1 d . . . . .
O25 O 0.0144(18) 1.0777(9) 0.8024(10) 0.097(8) Uani 1 1 d . . . . .
F15 F 0.1729(13) 0.9264(7) 0.7994(5) 0.070(4) Uani 1 1 d . . . . .
F18 F 0.1887(11) 0.9483(12) 0.8760(8) 0.104(7) Uani 1 1 d . . . . .
F20 F -0.1573(17) 1.0969(8) 0.7787(9) 0.112(8) Uani 1 1 d . . . . .
F21 F 0.1751(11) 1.0160(9) 0.8267(11) 0.112(8) Uani 1 1 d . . . . .
F28 F -0.1571(16) 1.0290(11) 0.8305(10) 0.134(11) Uani 1 1 d . . . . .
F38 F -0.182(2) 1.0147(12) 0.7560(12) 0.145(13) Uani 1 1 d . . . . .
C2 C -0.137(2) 1.0438(14) 0.7870(16) 0.092(12) Uani 1 1 d . . . . .
S1 S 0.4679(5) 0.9672(3) 1.2974(3) 0.0630(17) Uani 1 1 d D . . . .
S2 S 0.6218(5) 0.9081(4) 1.3079(3) 0.075(2) Uani 1 1 d . . . . .
N13 N 0.5202(17) 0.9101(10) 1.2991(10) 0.079(7) Uani 1 1 d . . . . .
C29 C 0.1495(15) 0.9620(11) 0.8334(12) 0.054(7) Uani 1 1 d . . . . .
O8 O 0.3809(15) 0.9575(14) 1.2779(8) 0.104(8) Uani 1 1 d . . . . .
O11 O 0.5101(19) 1.0160(11) 1.2788(9) 0.092(7) Uani 1 1 d . . . . .
O23 O 0.6613(14) 0.9569(9) 1.3305(10) 0.079(7) Uani 1 1 d . . . . .
O1 O 0.6423(19) 0.8513(11) 1.3266(13) 0.118(9) Uani 1 1 d . U . . .
C26 C 0.460(2) 0.985(2) 1.3624(8) 0.094(7) Uani 1 1 d D . . . .
F14 F 0.5213(18) 1.0084(15) 1.3836(11) 0.137(10) Uani 1 1 d . . . . .
F2 F 0.634(2) 0.8601(14) 1.2160(11) 0.154(13) Uani 1 1 d D . . . .
F1 F 0.640(3) 0.9570(17) 1.2203(11) 0.179(15) Uani 1 1 d D . . . .
F22 F 0.7527(16) 0.8979(17) 1.2443(16) 0.183(16) Uani 1 1 d D . . . .
F27 F 0.438(3) 0.943(2) 1.3898(12) 0.211(15) Uani 1 1 d . . . . .
F29 F 0.3873(18) 1.0138(17) 1.3667(11) 0.158(11) Uani 1 1 d . . . . .
C7 C 0.8166(12) 0.8986(9) 1.0098(7) 0.032(3) Uani 1 1 d . . . . .
H7 H 0.800577 0.864149 1.025696 0.038 Uiso 1 1 calc R U . . .
C61 C 0.665(2) 0.9075(15) 1.2432(17) 0.125(16) Uani 1 1 d D U . . .

loop_
_atom_site_aniso_label
_atom_site_aniso_U_11
_atom_site_aniso_U_22
_atom_site_aniso_U_33
_atom_site_aniso_U_23
_atom_site_aniso_U_13
_atom_site_aniso_U_12
Au01 0.0151(3) 0.0155(3) 0.0141(3) -0.00344(19) 0.00389(19) -0.00226(19)
Au02 0.0171(3) 0.0132(2) 0.0094(2) -0.00383(18) 0.00369(18) -0.00264(19)
Au03 0.0266(3) 0.0200(3) 0.0092(2) 0.0002(2) 0.0030(2) -0.0029(2)
Au04 0.0206(3) 0.0169(3) 0.0124(2) -0.0038(2) 0.00075(19) -0.0004(2)
Au05 0.0195(3) 0.0165(3) 0.0104(2) -0.00234(19) 0.00505(19) -0.0024(2)
Au06 0.0284(3) 0.0185(3) 0.0086(2) 0.0001(2) 0.0003(2) -0.0008(2)
Au07 0.0240(3) 0.0271(3) 0.0110(3) 0.0021(2) 0.0015(2) -0.0047(2)
Au08 0.0257(3) 0.0267(3) 0.0080(2) 0.0016(2) 0.0028(2) -0.0022(2)
P00F 0.0230(16) 0.0158(15) 0.0098(14) -0.0033(12) 0.0029(12) -0.0009(13)
P00I 0.0306(19) 0.0148(16) 0.0059(14) -0.0020(12) 0.0015(13) 0.0008(14)
P00K 0.0277(18) 0.0265(18) 0.0089(15) 0.0024(13) 0.0043(13) -0.0017(15)
P00L 0.0191(16) 0.0178(16) 0.0114(14) -0.0018(12) 0.0053(12) -0.0028(13)
P00N 0.0147(15) 0.0180(16) 0.0171(16) -0.0021(13) 0.0062(12) -0.0024(12)
P00O 0.0212(16) 0.0184(16) 0.0098(14) -0.0003(12) 0.0001(12) -0.0026(13)
P00P 0.0309(19) 0.0243(18) 0.0117(15) -0.0030(13) 0.0039(13) -0.0073(15)
P00Q 0.0277(18) 0.0238(18) 0.0165(16) -0.0041(14) 0.0038(14) -0.0012(15)
S00R 0.041(2) 0.034(2) 0.030(2) -0.0070(17) 0.0011(17) -0.0054(18)
S00S 0.047(3) 0.028(2) 0.048(3) -0.0053(19) 0.025(2) -0.0023(18)
S00T 0.041(2) 0.043(3) 0.043(3) -0.001(2) 0.002(2) -0.014(2)
S00U 0.050(3) 0.048(3) 0.032(2) -0.004(2) 0.000(2) 0.005(2)
S010 0.071(4) 0.048(3) 0.036(3) 0.001(2) 0.006(2) 0.007(3)
S011 0.069(4) 0.066(4) 0.038(3) 0.015(3) 0.007(3) -0.017(3)
O016 0.035(6) 0.023(5) 0.011(4) -0.002(4) -0.001(4) -0.003(4)
C018 0.038(8) 0.015(6) 0.015(6) 0.001(4) 0.008(5) -0.003(5)
C019 0.016(6) 0.013(5) 0.013(5) -0.009(4) 0.003(4) -0.004(4)
C01A 0.038(7) 0.042(8) 0.017(7) 0.005(6) 0.005(5) -0.008(6)
O01C 0.039(6) 0.036(6) 0.039(7) 0.014(5) 0.013(5) 0.011(5)
C01F 0.029(7) 0.027(7) 0.023(7) 0.002(6) 0.007(5) -0.005(5)
C01N 0.035(7) 0.033(8) 0.026(8) 0.010(6) 0.003(6) -0.003(6)
O01P 0.079(10) 0.032(6) 0.036(7) 0.006(5) 0.003(7) 0.010(6)
C01T 0.015(5) 0.015(5) 0.019(5) -0.006(4) 0.004(4) -0.013(4)
C01U 0.008(5) 0.027(6) 0.015(5) -0.007(4) 0.006(4) 0.000(5)
O01V 0.065(11) 0.084(13) 0.044(9) 0.011(8) 0.015(8) 0.028(9)
C01W 0.024(7) 0.032(7) 0.033(8) -0.004(6) 0.009(6) -0.004(6)
C01X 0.035(6) 0.024(6) 0.022(7) -0.002(5) -0.002(5) -0.001(5)
C01Z 0.057(9) 0.020(7) 0.043(10) 0.013(7) -0.012(7) -0.004(7)
F020 0.052(7) 0.054(7) 0.048(7) 0.003(6) 0.013(6) 0.011(6)
C021 0.020(6) 0.024(6) 0.024(5) -0.015(5) 0.010(4) -0.001(5)
C022 0.049(10) 0.022(6) 0.023(7) -0.004(5) -0.008(6) 0.001(6)
C023 0.032(6) 0.029(7) 0.013(6) -0.001(5) 0.009(5) 0.005(5)
C025 0.043(7) 0.035(7) 0.011(6) 0.005(6) -0.005(5) -0.007(5)
C026 0.041(7) 0.035(7) 0.007(6) 0.005(5) 0.001(5) -0.004(6)
F027 0.098(13) 0.090(12) 0.056(9) -0.016(8) -0.008(9) 0.046(11)
F028 0.031(6) 0.046(7) 0.083(10) 0.014(6) 0.018(6) 0.016(5)
C029 0.033(8) 0.030(8) 0.026(7) 0.007(6) -0.001(6) -0.002(6)
C02A 0.027(6) 0.018(5) 0.010(5) -0.001(4) 0.014(4) 0.002(5)
C02B 0.023(7) 0.037(8) 0.023(7) 0.005(6) 0.000(5) 0.007(6)
C02C 0.043(8) 0.049(9) 0.052(11) 0.017(8) -0.019(8) -0.018(7)
C02D 0.017(6) 0.018(5) 0.024(6) -0.007(4) 0.002(5) 0.001(5)
C02E 0.021(6) 0.018(6) 0.025(7) 0.003(5) 0.001(5) 0.002(4)
O02F 0.041(8) 0.047(8) 0.056(9) 0.007(7) -0.013(7) -0.007(6)
C02G 0.031(8) 0.029(7) 0.014(5) -0.007(5) 0.001(5) -0.002(6)
C02J 0.042(8) 0.050(9) 0.027(8) 0.024(6) -0.002(6) -0.012(7)
C02K 0.007(5) 0.026(6) 0.022(5) -0.005(4) 0.004(4) -0.003(4)
C02L 0.020(6) 0.029(6) 0.011(5) -0.002(5) 0.010(4) 0.005(5)
C02N 0.022(5) 0.018(6) 0.012(6) 0.000(5) 0.000(5) 0.002(5)
F02O 0.034(6) 0.084(10) 0.050(8) 0.031(7) -0.016(5) -0.010(6)
C02Q 0.010(6) 0.024(5) 0.027(6) 0.001(4) 0.003(5) 0.002(5)
C02R 0.030(8) 0.020(6) 0.021(6) -0.004(5) 0.003(5) -0.009(6)
C02S 0.021(6) 0.012(5) 0.006(5) -0.005(4) 0.003(4) -0.008(4)
C02T 0.041(7) 0.019(7) 0.029(7) 0.002(5) 0.017(6) 0.004(5)
C02U 0.029(7) 0.030(8) 0.023(7) 0.005(6) 0.002(5) 0.000(6)
C02V 0.034(6) 0.022(7) 0.027(7) -0.005(6) 0.010(6) 0.006(6)
C02W 0.012(6) 0.023(6) 0.021(5) -0.004(4) 0.002(5) 0.002(5)
C02X 0.045(7) 0.025(7) 0.020(7) -0.005(6) 0.005(6) 0.013(6)
C02Y 0.014(6) 0.013(5) 0.019(6) -0.005(4) 0.003(4) -0.004(4)
C02Z 0.031(7) 0.014(6) 0.030(7) 0.001(5) 0.016(5) -0.008(5)
C031 0.016(6) 0.013(6) 0.019(6) 0.004(4) 0.006(4) 0.002(4)
C032 0.045(8) 0.017(6) 0.009(5) 0.000(5) 0.001(5) -0.011(5)
F033 0.054(7) 0.062(8) 0.036(6) -0.018(6) 0.009(5) -0.017(6)
O034 0.121(19) 0.070(13) 0.068(13) -0.016(10) -0.022(13) -0.037(13)
O035 0.079(14) 0.14(2) 0.042(10) -0.012(12) 0.004(10) 0.052(15)
C03A 0.041(7) 0.034(7) 0.015(7) 0.006(6) 0.003(5) -0.010(5)
C03C 0.036(8) 0.035(7) 0.017(6) 0.002(6) -0.002(6) 0.001(6)
C03D 0.033(8) 0.014(6) 0.040(7) -0.008(6) 0.010(6) -0.008(5)
O03H 0.079(12) 0.051(9) 0.079(13) 0.004(9) 0.057(10) 0.007(9)
O03I 0.113(19) 0.094(17) 0.116(19) 0.060(15) -0.073(16) -0.051(15)
C03J 0.040(8) 0.023(6) 0.022(6) -0.005(5) 0.017(5) 0.015(6)
C03K 0.048(8) 0.035(8) 0.022(7) 0.002(6) 0.015(6) -0.008(7)
C03L 0.026(7) 0.051(8) 0.059(12) -0.002(9) 0.001(8) 0.014(6)
C03O 0.050(8) 0.043(10) 0.020(7) -0.005(6) 0.000(6) -0.008(7)
C03P 0.032(7) 0.035(8) 0.010(5) 0.003(5) 0.002(5) -0.007(6)
C03R 0.032(7) 0.028(8) 0.022(6) -0.001(6) 0.003(5) 0.001(6)
C03T 0.042(9) 0.025(7) 0.015(6) -0.008(5) 0.006(6) 0.001(6)
C03U 0.039(7) 0.023(6) 0.014(6) -0.009(5) 0.015(6) -0.014(5)
C03V 0.029(8) 0.037(9) 0.032(7) 0.003(6) -0.006(6) -0.001(6)
C03X 0.031(6) 0.029(6) 0.010(5) 0.007(5) -0.001(4) -0.005(5)
C03Y 0.032(7) 0.048(9) 0.016(6) 0.000(6) 0.003(5) 0.019(6)
O03Z 0.022(5) 0.025(5) 0.036(6) 0.000(4) -0.008(4) 0.002(4)
C040 0.027(7) 0.037(8) 0.038(8) 0.000(6) 0.005(6) -0.001(6)
C041 0.029(9) 0.032(9) 0.054(12) 0.001(8) 0.003(8) -0.004(7)
O042 0.062(11) 0.027(7) 0.108(16) -0.005(8) -0.003(10) 0.006(7)
C043 0.046(7) 0.028(6) 0.026(8) 0.003(6) -0.009(6) -0.002(5)
C044 0.029(5) 0.045(6) 0.035(5) -0.003(5) 0.017(4) -0.001(5)
C045 0.042(9) 0.044(9) 0.026(8) 0.003(6) -0.007(6) 0.022(7)
C046 0.038(7) 0.030(8) 0.007(5) -0.001(5) -0.002(5) -0.003(5)
C047 0.032(7) 0.028(7) 0.018(6) 0.002(5) 0.001(5) 0.001(5)
C048 0.035(8) 0.017(7) 0.038(7) -0.007(5) 0.012(6) -0.005(6)
C049 0.033(7) 0.022(6) 0.019(6) 0.006(5) 0.019(5) 0.013(5)
C04A 0.026(7) 0.038(7) 0.019(7) -0.015(6) 0.005(5) -0.018(5)
C04B 0.029(7) 0.027(7) 0.033(8) -0.013(6) 0.005(6) -0.004(6)
C04C 0.025(7) 0.023(6) 0.021(5) -0.001(5) 0.009(5) 0.003(5)
F04D 0.094(11) 0.032(6) 0.063(9) -0.011(6) -0.015(8) -0.002(7)
F04E 0.146(17) 0.109(13) 0.025(6) 0.000(7) -0.023(8) 0.076(13)
C04F 0.054(8) 0.025(8) 0.012(6) -0.010(5) 0.001(5) -0.012(6)
C04G 0.038(8) 0.033(8) 0.036(9) 0.007(7) 0.006(7) -0.015(6)
C04H 0.049(8) 0.040(9) 0.038(10) 0.014(7) -0.014(7) -0.019(6)
C04I 0.028(8) 0.051(8) 0.021(7) -0.010(6) 0.011(6) -0.004(6)
O04J 0.061(10) 0.049(9) 0.043(8) -0.012(7) -0.002(7) 0.025(7)
C04M 0.034(8) 0.038(8) 0.046(8) -0.019(7) 0.015(7) -0.019(7)
C04O 0.038(7) 0.031(8) 0.020(7) 0.006(6) 0.011(6) 0.004(6)
C04Q 0.018(6) 0.024(6) 0.028(6) -0.001(5) -0.003(5) -0.007(5)
C04R 0.033(8) 0.045(11) 0.044(11) 0.003(8) 0.005(7) 0.009(7)
C04T 0.085(19) 0.056(15) 0.045(13) -0.006(11) 0.007(12) 0.024(14)
C04U 0.076(10) 0.026(8) 0.038(10) 0.003(7) 0.022(8) 0.003(7)
C04X 0.032(7) 0.024(7) 0.008(5) 0.000(5) -0.005(5) -0.005(5)
F050 0.049(7) 0.069(9) 0.059(8) -0.007(7) -0.007(6) -0.022(6)
C052 0.039(8) 0.036(8) 0.022(7) 0.005(6) 0.010(6) 0.002(6)
F054 0.045(8) 0.107(13) 0.080(11) -0.017(10) 0.015(7) 0.003(8)
C055 0.028(7) 0.023(6) 0.013(5) -0.006(4) 0.000(5) 0.003(5)
C056 0.025(6) 0.023(6) 0.012(6) -0.004(5) 0.001(5) -0.001(5)
C057 0.026(6) 0.019(6) 0.025(6) -0.007(5) -0.001(5) 0.005(5)
C058 0.041(11) 0.083(17) 0.032(10) -0.018(11) -0.006(8) -0.021(11)
C059 0.066(11) 0.037(9) 0.031(8) 0.006(6) 0.010(7) 0.027(8)
C05A 0.023(6) 0.023(6) 0.026(7) 0.013(5) -0.002(5) 0.001(5)
C05B 0.037(8) 0.024(6) 0.027(7) 0.000(5) 0.007(6) -0.001(6)
C05C 0.039(7) 0.031(7) 0.010(6) -0.005(5) 0.002(5) -0.011(5)
C05D 0.058(9) 0.006(6) 0.056(10) 0.005(6) -0.017(7) -0.001(6)
C05E 0.053(9) 0.024(7) 0.028(7) 0.010(5) -0.005(6) -0.008(6)
C05F 0.039(7) 0.032(7) 0.027(8) 0.007(6) 0.007(6) 0.030(6)
C05G 0.049(9) 0.037(8) 0.024(8) -0.010(6) 0.001(6) -0.004(7)
C05H 0.024(7) 0.045(10) 0.036(7) -0.004(7) -0.005(6) 0.007(6)
C05I 0.072(10) 0.018(7) 0.036(8) -0.009(6) 0.035(7) -0.008(7)
C05L 0.045(8) 0.056(12) 0.024(8) 0.011(7) 0.006(6) -0.011(8)
C05M 0.038(7) 0.042(8) 0.022(6) -0.015(6) 0.014(5) -0.001(6)
C05O 0.027(7) 0.031(8) 0.020(6) 0.001(6) 0.005(5) 0.004(6)
N05Q 0.041(10) 0.090(15) 0.033(9) 0.012(9) -0.005(7) 0.012(10)
C05R 0.040(9) 0.028(8) 0.015(6) 0.003(6) 0.003(6) 0.007(7)
C05S 0.027(7) 0.026(7) 0.015(6) -0.001(5) 0.010(5) -0.001(5)
C05T 0.046(8) 0.048(11) 0.024(7) 0.008(7) 0.020(6) -0.001(8)
C05U 0.028(7) 0.023(7) 0.031(7) -0.010(5) 0.010(6) -0.011(6)
C05V 0.036(8) 0.019(6) 0.025(6) -0.007(5) 0.009(6) -0.002(6)
C05W 0.044(8) 0.030(7) 0.026(8) 0.004(6) 0.012(6) -0.009(6)
C05X 0.044(9) 0.040(8) 0.013(6) 0.001(5) 0.012(6) -0.004(6)
C05Y 0.038(7) 0.016(7) 0.023(6) -0.004(5) 0.005(5) 0.013(6)
C05Z 0.011(6) 0.048(9) 0.028(8) 0.004(7) -0.007(5) 0.000(6)
C062 0.032(9) 0.047(9) 0.048(8) -0.023(7) 0.001(7) -0.016(7)
C065 0.038(8) 0.027(8) 0.043(10) -0.022(7) 0.005(7) -0.005(6)
C067 0.023(6) 0.019(6) 0.015(6) -0.002(5) 0.003(5) -0.001(4)
C068 0.096(18) 0.043(9) 0.021(8) 0.003(6) 0.024(9) 0.010(10)
C069 0.034(7) 0.038(8) 0.017(6) -0.007(6) -0.007(5) -0.012(6)
C06A 0.022(7) 0.035(7) 0.018(6) 0.001(5) 0.007(5) 0.002(5)
C06C 0.021(6) 0.033(7) 0.047(10) -0.006(7) 0.009(6) 0.001(5)
C06D 0.026(7) 0.055(10) 0.026(7) -0.019(6) -0.009(6) 0.003(6)
C06E 0.053(12) 0.035(10) 0.068(10) 0.002(9) 0.014(9) 0.010(8)
O06H 0.20(4) 0.20(4) 0.039(12) 0.048(17) 0.016(16) 0.02(3)
C06I 0.083(13) 0.034(10) 0.055(13) 0.017(10) 0.005(10) 0.026(10)
C06J 0.030(7) 0.020(6) 0.006(5) 0.002(4) 0.002(4) -0.002(5)
C06K 0.044(7) 0.033(7) 0.012(6) 0.009(5) -0.007(5) -0.003(5)
C06L 0.036(7) 0.021(7) 0.040(9) -0.010(6) 0.001(6) -0.008(6)
C06M 0.038(7) 0.039(9) 0.016(6) -0.015(6) 0.005(5) -0.007(6)
C06N 0.029(5) 0.039(6) 0.050(6) 0.004(5) 0.009(5) 0.005(5)
O06P 0.094(15) 0.076(13) 0.043(9) 0.010(9) -0.020(9) -0.014(11)
C06Q 0.048(11) 0.024(8) 0.070(10) 0.003(7) -0.011(8) 0.004(7)
C06W 0.026(7) 0.028(8) 0.018(7) 0.009(5) -0.001(5) 0.008(5)
C06Y 0.047(9) 0.039(9) 0.016(6) 0.006(6) -0.009(6) -0.002(7)
F072 0.17(2) 0.068(11) 0.079(12) -0.011(9) 0.074(14) -0.021(12)
C073 0.019(6) 0.021(7) 0.017(6) -0.001(5) 0.005(4) -0.005(5)
C074 0.028(7) 0.022(6) 0.020(6) -0.003(5) 0.005(5) 0.001(5)
C075 0.026(7) 0.062(13) 0.044(10) 0.014(8) 0.002(7) -0.006(7)
C077 0.028(8) 0.034(9) 0.040(8) 0.001(7) -0.015(7) 0.003(7)
C07A 0.033(8) 0.018(7) 0.053(10) -0.003(6) -0.013(6) 0.011(6)
C07C 0.036(7) 0.12(2) 0.036(10) -0.042(12) 0.017(7) -0.010(9)
C07K 0.026(7) 0.034(8) 0.025(6) 0.003(6) 0.012(5) -0.002(6)
C07L 0.029(7) 0.025(7) 0.023(6) 0.002(5) 0.007(5) -0.002(6)
F07P 0.098(14) 0.048(9) 0.131(17) 0.000(10) 0.056(13) 0.003(9)
C07R 0.018(6) 0.044(8) 0.051(7) -0.010(6) -0.017(5) 0.001(5)
C07S 0.045(10) 0.032(8) 0.026(6) -0.002(6) 0.010(6) 0.005(7)
C07T 0.064(10) 0.042(10) 0.046(10) 0.017(8) -0.018(7) -0.021(8)
F07V 0.096(13) 0.066(10) 0.091(13) 0.024(9) 0.028(10) 0.018(10)
C07W 0.038(8) 0.057(12) 0.021(7) 0.009(7) -0.001(6) -0.003(8)
C080 0.099(18) 0.026(7) 0.023(7) -0.003(6) 0.027(9) -0.001(9)
C083 0.026(7) 0.026(7) 0.028(6) -0.004(5) 0.009(6) -0.007(6)
C084 0.028(7) 0.026(6) 0.021(6) -0.008(5) 0.010(5) -0.008(5)
C086 0.055(8) 0.043(10) 0.020(7) 0.002(6) -0.005(6) -0.017(7)
C089 0.060(12) 0.045(9) 0.044(12) 0.012(9) 0.025(10) -0.015(8)
C08A 0.068(13) 0.034(8) 0.023(7) -0.011(6) 0.003(7) -0.010(8)
C08B 0.050(11) 0.039(9) 0.037(8) -0.010(7) 0.014(8) 0.008(8)
C08L 0.040(8) 0.041(10) 0.029(7) -0.002(7) -0.016(6) -0.002(7)
C08M 0.034(5) 0.041(6) 0.023(5) -0.004(4) 0.016(4) -0.006(5)
C08N 0.042(8) 0.039(8) 0.026(8) 0.002(6) -0.002(6) -0.009(6)
C08O 0.049(10) 0.025(8) 0.028(7) 0.002(5) 0.013(6) -0.019(7)
C08Q 0.036(10) 0.048(12) 0.128(15) -0.010(12) 0.050(11) -0.002(8)
C08S 0.031(9) 0.033(9) 0.061(8) -0.003(7) -0.002(7) -0.003(7)
C08T 0.060(10) 0.032(8) 0.018(7) -0.002(6) 0.017(7) -0.001(7)
C08W 0.066(11) 0.046(10) 0.069(15) -0.015(10) 0.013(11) -0.026(8)
C08Z 0.042(9) 0.049(9) 0.028(8) -0.017(6) 0.003(7) -0.003(7)
C093 0.053(8) 0.024(7) 0.021(7) 0.007(6) -0.006(6) -0.003(6)
N094 0.025(7) 0.033(8) 0.046(9) 0.012(7) 0.023(6) 0.002(6)
C095 0.074(11) 0.026(8) 0.023(8) -0.006(6) 0.012(7) 0.009(7)
C098 0.038(8) 0.027(6) 0.023(7) 0.001(5) -0.007(6) 0.007(5)
N09C 0.063(13) 0.050(11) 0.051(12) -0.018(9) 0.007(10) -0.007(10)
C09D 0.053(9) 0.038(9) 0.034(9) 0.016(7) 0.003(7) -0.008(7)
C09E 0.040(7) 0.020(6) 0.014(6) -0.004(5) -0.002(5) -0.004(5)
C09G 0.075(11) 0.036(9) 0.028(8) -0.004(6) 0.018(8) -0.022(8)
C09J 0.028(7) 0.029(7) 0.019(6) -0.007(5) -0.002(5) 0.001(6)
C09N 0.030(7) 0.042(10) 0.033(7) -0.009(7) 0.003(5) -0.002(7)
C09P 0.033(8) 0.040(9) 0.023(6) -0.016(6) -0.001(5) -0.001(6)
C09Q 0.030(7) 0.033(8) 0.012(6) 0.009(6) -0.004(5) -0.001(6)
C09S 0.040(9) 0.040(9) 0.031(7) 0.013(7) -0.001(6) 0.004(7)
C8 0.040(8) 0.024(7) 0.017(6) -0.002(5) 0.006(5) 0.001(6)
C9 0.039(8) 0.025(6) 0.015(6) -0.002(5) 0.007(5) -0.015(6)
C13 0.022(6) 0.014(6) 0.021(6) -0.003(5) 0.006(5) -0.003(5)
C15 0.027(7) 0.048(10) 0.034(8) -0.010(7) -0.002(6) -0.016(6)
C18 0.045(9) 0.052(12) 0.023(8) -0.001(7) -0.002(6) 0.012(8)
C31 0.078(11) 0.032(9) 0.030(9) -0.008(7) 0.003(8) -0.011(7)
C39 0.14(3) 0.044(10) 0.023(8) 0.001(7) 0.015(11) 0.015(13)
C42 0.049(10) 0.073(16) 0.048(11) 0.009(10) -0.011(7) 0.012(10)
C43 0.034(9) 0.084(17) 0.056(11) 0.010(10) -0.014(7) -0.008(10)
C45 0.032(8) 0.077(15) 0.044(9) -0.004(9) -0.001(7) -0.004(8)
C48 0.052(11) 0.036(9) 0.055(10) 0.003(7) -0.018(8) 0.009(8)
C49 0.042(9) 0.047(9) 0.041(11) -0.010(8) 0.006(8) -0.021(7)
C1 0.023(7) 0.020(6) 0.050(10) -0.008(6) 0.026(7) -0.002(5)
C11 0.033(9) 0.041(8) 0.047(11) -0.009(8) 0.028(8) 0.005(7)
C27 0.026(8) 0.073(13) 0.060(11) 0.023(8) -0.005(8) -0.021(8)
C34 0.040(8) 0.059(11) 0.056(10) 0.034(8) -0.025(7) -0.020(8)
C32 0.047(11) 0.046(12) 0.118(14) -0.041(11) 0.052(12) -0.008(8)
C37 0.052(10) 0.051(9) 0.039(10) 0.019(8) 0.008(8) -0.014(8)
C44 0.057(13) 0.071(15) 0.088(13) -0.035(11) 0.053(11) -0.008(10)
O26 0.074(12) 0.060(11) 0.069(12) -0.014(9) 0.002(9) -0.021(9)
C36 0.082(18) 0.066(16) 0.042(12) 0.007(11) 0.019(12) 0.029(14)
O25 0.12(2) 0.063(13) 0.100(17) -0.005(12) -0.034(15) -0.042(13)
F15 0.108(13) 0.066(9) 0.036(7) -0.002(6) 0.014(7) 0.030(9)
F18 0.043(8) 0.18(2) 0.082(13) -0.031(14) 0.002(8) -0.013(11)
F20 0.16(2) 0.069(12) 0.110(16) 0.044(11) -0.016(15) 0.032(13)
F21 0.038(8) 0.096(14) 0.20(3) 0.004(15) 0.027(12) -0.015(9)
F28 0.130(19) 0.139(19) 0.14(2) 0.092(17) 0.088(17) 0.083(16)
F38 0.15(2) 0.114(19) 0.17(3) 0.061(18) -0.07(2) -0.052(18)
C2 0.09(2) 0.059(17) 0.13(3) 0.06(2) -0.03(2) 0.012(16)
S1 0.060(4) 0.076(4) 0.052(3) -0.012(3) -0.010(3) 0.007(3)
S2 0.069(4) 0.073(5) 0.081(5) 0.001(4) -0.020(4) 0.004(3)
N13 0.080(13) 0.060(11) 0.093(17) -0.034(11) -0.044(12) 0.001(9)
C29 0.026(10) 0.051(13) 0.086(19) -0.002(12) 0.027(11) -0.004(9)
O8 0.066(12) 0.19(3) 0.058(12) -0.027(15) -0.010(9) 0.012(11)
O11 0.120(18) 0.080(13) 0.076(14) 0.010(11) 0.017(13) -0.001(12)
O23 0.053(11) 0.057(10) 0.13(2) -0.003(12) -0.024(12) -0.012(8)
O1 0.107(16) 0.071(11) 0.17(2) 0.000(13) -0.059(15) 0.011(10)
C26 0.083(14) 0.16(2) 0.038(11) -0.026(11) -0.005(10) -0.012(12)
F14 0.095(14) 0.20(3) 0.116(18) -0.077(18) -0.043(13) 0.012(14)
F2 0.17(3) 0.18(3) 0.11(2) -0.040(19) -0.010(18) 0.11(2)
F1 0.22(4) 0.23(4) 0.088(19) 0.05(2) 0.02(2) 0.00(3)
F22 0.068(15) 0.22(4) 0.27(4) 0.09(3) 0.03(2) 0.026(18)
F27 0.22(3) 0.30(3) 0.108(19) 0.10(2) -0.04(2) -0.06(2)
F29 0.104(14) 0.26(3) 0.111(18) -0.088(18) -0.005(13) 0.028(18)
C7 0.026(8) 0.042(9) 0.027(7) -0.006(6) 0.006(6) -0.005(6)
C61 0.122(19) 0.133(19) 0.119(19) 0.005(12) 0.005(12) -0.007(12)

loop_
_atom_type_symbol
_atom_type_description
_atom_type_scat_dispersion_real
_atom_type_scat_dispersion_imag
_atom_type_scat_source
C C 0.0181 0.0091 'International Tables Vol C Tables 4.2.6.8 and 6.1.1.4'
H H 0.0000 0.0000 'International Tables Vol C Tables 4.2.6.8 and 6.1.1.4'
Au Au -4.4197 7.2980 'International Tables Vol C Tables 4.2.6.8 and 6.1.1.4'
F F 0.0727 0.0534 'International Tables Vol C Tables 4.2.6.8 and 6.1.1.4'
N N 0.0311 0.0180 'International Tables Vol C Tables 4.2.6.8 and 6.1.1.4'
O O 0.0492 0.0322 'International Tables Vol C Tables 4.2.6.8 and 6.1.1.4'
P P 0.2955 0.4335 'International Tables Vol C Tables 4.2.6.8 and 6.1.1.4'
S S 0.3331 0.5567 'International Tables Vol C Tables 4.2.6.8 and 6.1.1.4'

loop_
_geom_angle_atom_site_label_1
_geom_angle_atom_site_label_2
_geom_angle_atom_site_label_3
_geom_angle
_geom_angle_site_symmetry_1
_geom_angle_site_symmetry_3
_geom_angle_publ_flag
Au02 Au01 Au04 77.29(2) . . ?
P00N Au01 Au02 140.11(9) . . ?
P00N Au01 Au04 121.51(9) . . ?
C01U Au01 Au02 48.7(4) . . ?
C01U Au01 Au04 67.3(4) . . ?
C01U Au01 P00N 166.2(4) . . ?
Au01 Au02 Au05 98.60(2) . . ?
P00F Au02 Au01 126.84(9) . . ?
P00F Au02 Au05 121.86(9) . . ?
C01U Au02 Au01 51.5(3) . . ?
C01U Au02 Au05 65.7(4) . . ?
C01U Au02 P00F 171.5(4) . . ?
Au06 Au03 Au08 96.84(2) . . ?
P00P Au03 Au06 126.31(9) . . ?
P00P Au03 Au08 122.95(10) . . ?
C03X Au03 Au06 51.8(4) . . ?
C03X Au03 Au08 65.3(4) . . ?
C03X Au03 P00P 170.9(5) . . ?
Au05 Au04 Au01 96.93(2) . . ?
P00O Au04 Au01 113.67(9) . . ?
P00O Au04 Au05 133.30(9) . . ?
C019 Au04 Au01 65.9(4) . . ?
C019 Au04 Au05 50.5(4) . . ?
C019 Au04 P00O 175.6(4) . . ?
Au04 Au05 Au02 78.39(2) . . ?
P00L Au05 Au02 123.94(9) . . ?
P00L Au05 Au04 137.66(9) . . ?
C019 Au05 Au02 68.9(3) . . ?
C019 Au05 Au04 48.4(4) . . ?
C019 Au05 P00L 164.3(3) . . ?
Au03 Au06 Au07 77.89(2) . . ?
P00I Au06 Au03 141.03(10) . . ?
P00I Au06 Au07 121.71(10) . . ?
C03X Au06 Au03 48.2(4) . . ?
C03X Au06 Au07 68.6(4) . . ?
C03X Au06 P00I 164.5(4) . . ?
Au08 Au07 Au06 99.43(2) . . ?
P00Q Au07 Au06 114.17(10) . . ?
P00Q Au07 Au08 130.15(10) . . ?
C01N Au07 Au06 66.6(5) . . ?
C01N Au07 Au08 50.6(5) . . ?
C01N Au07 P00Q 178.3(5) . . ?
Au07 Au08 Au03 77.17(2) . . ?
P00K Au08 Au03 123.30(10) . . ?
P00K Au08 Au07 135.61(10) . . ?
C01N Au08 Au03 66.9(5) . . ?
C01N Au08 Au07 49.0(5) . . ?
C01N Au08 P00K 167.9(5) . . ?
C02Y P00F Au02 120.8(5) . . ?
C02Y P00F C067 105.4(6) . . ?
C04X P00F Au02 108.4(5) . . ?
C04X P00F C02Y 107.2(7) . . ?
C04X P00F C067 106.2(7) . . ?
C067 P00F Au02 107.9(5) . . ?
C02A P00I Au06 115.6(5) . . ?
C02A P00I C02N 104.5(7) . . ?
C02A P00I C13 104.9(7) . . ?
C02N P00I Au06 113.1(5) . . ?
C02N P00I C13 107.4(7) . . ?
C13 P00I Au06 110.7(5) . . ?
C026 P00K Au08 116.5(6) . . ?
C026 P00K C02S 108.3(6) . . ?
C026 P00K C07L 106.0(8) . . ?
C02S P00K Au08 107.6(4) . . ?
C02S P00K C07L 107.9(7) . . ?
C07L P00K Au08 110.3(5) . . ?
C023 P00L Au05 107.6(6) . . ?
C02L P00L Au05 116.8(5) . . ?
C02L P00L C023 105.9(7) . . ?
C02L P00L C06W 108.2(8) . . ?
C06W P00L Au05 109.5(6) . . ?
C06W P00L C023 108.4(7) . . ?
C056 P00N Au01 115.2(5) . . ?
C073 P00N Au01 111.2(5) . . ?
C073 P00N C056 104.2(7) . . ?
C084 P00N Au01 113.2(5) . . ?
C084 P00N C056 106.1(7) . . ?
C084 P00N C073 106.3(7) . . ?
C031 P00O Au04 112.6(5) . . ?
C031 P00O C046 104.0(7) . . ?
C031 P00O C05A 110.7(7) . . ?
C046 P00O Au04 113.9(6) . . ?
C046 P00O C05A 103.1(7) . . ?
C05A P00O Au04 111.9(5) . . ?
C05C P00P Au03 122.7(6) . . ?
C05C P00P C069 104.0(8) . . ?
C05C P00P C9 104.9(7) . . ?
C069 P00P Au03 108.8(6) . . ?
C069 P00P C9 104.4(8) . . ?
C9 P00P Au03 110.5(5) . . ?
C021 P00Q Au07 112.8(6) . . ?
C02T P00Q Au07 113.3(6) . . ?
C02T P00Q C021 103.1(7) . . ?
C02T P00Q C057 108.8(8) . . ?
C057 P00Q Au07 112.4(5) . . ?
C057 P00Q C021 105.7(7) . . ?
O02F S00R C058 103.3(10) . . ?
O02F S00R N094 115.5(9) . . ?
O04J S00R O02F 118.1(10) . . ?
O04J S00R C058 101.3(11) . . ?
O04J S00R N094 112.3(9) . . ?
N094 S00R C058 103.4(11) . . ?
O03H S00S C041 107.1(12) . . ?
O03H S00S O042 118.0(12) . . ?
O03H S00S N094 116.0(10) . . ?
O042 S00S C041 105.7(11) . . ?
O042 S00S N094 108.7(10) . . ?
N094 S00S C041 99.0(9) . . ?
O035 S00T O03I 118.3(18) . . ?
O035 S00T N09C 115.0(12) . . ?
O035 S00T C29 104.7(14) . . ?
O03I S00T N09C 109.2(12) . . ?
O03I S00T C29 104.0(15) . . ?
N09C S00T C29 104.0(14) . . ?
O01V S00U C04T 100.3(12) . . ?
O01V S00U N05Q 108.4(11) . . ?
O034 S00U O01V 124.7(14) . . ?
O034 S00U C04T 103.2(15) . . ?
O034 S00U N05Q 115.2(13) . . ?
N05Q S00U C04T 100.8(12) . . ?
N05Q S010 C36 105.3(11) . . ?
O06P S010 N05Q 109.7(12) . . ?
O06P S010 O26 118.3(12) . . ?
O06P S010 C36 102.9(14) . . ?
O26 S010 N05Q 113.4(13) . . ?
O26 S010 C36 105.7(14) . . ?
O06H S011 N09C 110.7(19) . . ?
O06H S011 C2 101(2) . . ?
N09C S011 C2 103.0(12) . . ?
O25 S011 O06H 120(2) . . ?
O25 S011 N09C 119.1(14) . . ?
O25 S011 C2 97.9(19) . . ?
C02K O016 C05R 119.5(12) . . ?
C02A C018 H018 121.2 . . ?
C02Z C018 H018 121.2 . . ?
C02Z C018 C02A 117.5(14) . . ?
Au04 C019 Au05 81.1(5) . . ?
C01U C019 Au04 115.0(9) . . ?
C01U C019 Au05 103.4(9) . . ?
C01U C019 C055 119.3(12) . . ?
C055 C019 Au04 119.7(10) . . ?
C055 C019 Au05 108.9(10) . . ?
C026 C01A H01A 120.1 . . ?
C02J C01A H01A 120.1 . . ?
C02J C01A C026 119.8(19) . . ?
C01X O01C C04R 118.6(14) . . ?
C01W C01F H01F 118.9 . . ?
C01W C01F C02N 122.2(16) . . ?
C02N C01F H01F 118.9 . . ?
Au07 C01N Au08 80.4(6) . . ?
C03A C01N Au07 115.8(12) . . ?
C03A C01N Au08 112.5(12) . . ?
C03X C01N Au07 115.3(11) . . ?
C03X C01N Au08 106.4(12) . . ?
C03X C01N C03A 119.1(16) . . ?
C043 O01P C06I 118.7(17) . . ?
C01U C01T C02K 123.0(12) . . ?
C02W C01T C01U 121.2(13) . . ?
C02W C01T C02K 115.8(13) . . ?
Au02 C01U Au01 79.8(4) . . ?
C019 C01U Au01 104.5(9) . . ?
C019 C01U Au02 113.8(10) . . ?
C019 C01U C01T 120.1(12) . . ?
C01T C01U Au01 108.2(9) . . ?
C01T C01U Au02 120.4(10) . . ?
C01F C01W H01W 120.8 . . ?
C01F C01W C06L 118.5(16) . . ?
C06L C01W H01W 120.8 . . ?
O01C C01X C098 122.4(16) . . ?
O01C C01X C09E 117.1(14) . . ?
C098 C01X C09E 120.5(16) . . ?
C05D C01Z H01Z 118.9 . . ?
C05D C01Z C09Q 122.3(18) . . ?
C09Q C01Z H01Z 118.9 . . ?
C044 C021 P00Q 118.3(13) . . ?
C06N C021 P00Q 122.5(13) . . ?
C06N C021 C044 118.6(15) . . ?
C03J C022 H022 119.2 . . ?
C03J C022 C8 121.6(16) . . ?
C8 C022 H022 119.2 . . ?
C02V C023 P00L 123.4(12) . . ?
C02V C023 C05M 121.0(14) . . ?
C05M C023 P00L 115.6(12) . . ?
C06K C025 C03A 120.2(15) . . ?
C09D C025 C03A 116.6(17) . . ?
C09D C025 C06K 123.2(17) . . ?
C01A C026 P00K 120.0(13) . . ?
C01A C026 C08N 118.3(17) . . ?
C08N C026 P00K 121.7(14) . . ?
C03C C029 H029 121.1 . . ?
C047 C029 H029 121.1 . . ?
C047 C029 C03C 117.8(16) . . ?
C018 C02A P00I 119.1(11) . . ?
C8 C02A P00I 121.0(11) . . ?
C8 C02A C018 119.6(14) . . ?
C06W C02B H02B 120.5 . . ?
C06W C02B C07A 119.0(17) . . ?
C07A C02B H02B 120.5 . . ?
C02J C02C H02C 120.7 . . ?
C04H C02C H02C 120.7 . . ?
C04H C02C C02J 118.7(19) . . ?
C02Q C02D H02D 119.5 . . ?
C02Q C02D C02W 121.1(13) . . ?
C02W C02D H02D 119.5 . . ?
C02X C02E H02E 121.0 . . ?
C056 C02E H02E 121.0 . . ?
C056 C02E C02X 118.0(15) . . ?
C03T C02G H02G 119.6 . . ?
C03T C02G C055 120.8(16) . . ?
C055 C02G H02G 119.6 . . ?
C01A C02J C02C 122(2) . . ?
C01A C02J H02J 118.9 . . ?
C02C C02J H02J 118.9 . . ?
O016 C02K C01T 116.6(13) . . ?
O016 C02K C04Q 121.1(14) . . ?
C04Q C02K C01T 122.2(13) . . ?
C047 C02L P00L 122.0(11) . . ?
C047 C02L C05S 118.8(14) . . ?
C05S C02L P00L 119.1(12) . . ?
C01F C02N P00I 120.4(12) . . ?
C01F C02N C04B 119.3(14) . . ?
C04B C02N P00I 120.3(12) . . ?
C02D C02Q C04Q 119.3(14) . . ?
O03Z C02Q C02D 115.3(13) . . ?
O03Z C02Q C04Q 125.4(14) . . ?
C02Y C02R H02R 121.0 . . ?
C02Y C02R C03D 118.1(15) . . ?
C03D C02R H02R 121.0 . . ?
C032 C02S P00K 119.5(10) . . ?
C032 C02S C06J 117.9(12) . . ?
C06J C02S P00K 122.3(10) . . ?
C03K C02T P00Q 117.1(13) . . ?
C052 C02T P00Q 126.3(15) . . ?
C052 C02T C03K 116.3(16) . . ?
C03V C02U H02U 118.9 . . ?
C03V C02U C04X 122.1(16) . . ?
C04X C02U H02U 118.9 . . ?
C023 C02V H02V 120.6 . . ?
C023 C02V C03Y 118.7(16) . . ?
C03Y C02V H02V 120.6 . . ?
C01T C02W C04C 118.3(13) . . ?
C02D C02W C01T 121.2(14) . . ?
C02D C02W C04C 120.5(13) . . ?
C02E C02X H02X 120.3 . . ?
C05F C02X C02E 119.5(16) . . ?
C05F C02X H02X 120.3 . . ?
C02R C02Y P00F 119.1(11) . . ?
C074 C02Y P00F 120.5(11) . . ?
C074 C02Y C02R 120.4(13) . . ?
C018 C02Z H02Z 118.2 . . ?
C03J C02Z C018 123.6(14) . . ?
C03J C02Z H02Z 118.2 . . ?
C045 C031 P00O 121.8(12) . . ?
C09J C031 P00O 119.3(11) . . ?
C09J C031 C045 118.5(14) . . ?
C02S C032 H032 119.3 . . ?
C02S C032 C08O 121.4(14) . . ?
C08O C032 H032 119.3 . . ?
C025 C03A C01N 119.0(16) . . ?
C04G C03A C01N 120.6(17) . . ?
C04G C03A C025 120.3(16) . . ?
C029 C03C H03C 119.1 . . ?
C06A C03C C029 121.8(16) . . ?
C06A C03C H03C 119.1 . . ?
C02R C03D H03D 120.0 . . ?
C048 C03D C02R 120.1(16) . . ?
C048 C03D H03D 120.0 . . ?
C022 C03J H03J 121.4 . . ?
C02Z C03J C022 117.2(15) . . ?
C02Z C03J H03J 121.4 . . ?
C02T C03K H03K 120.1 . . ?
C02T C03K C09G 119.8(19) . . ?
C09G C03K H03K 120.1 . . ?
C05F C03L H03L 120.2 . . ?
C05F C03L C06C 119.7(17) . . ?
C06C C03L H03L 120.2 . . ?
C04F C03O H03O 119.5 . . ?
C04F C03O C075 120.9(18) . . ?
C075 C03O H03O 119.5 . . ?
C04X C03P H03P 120.1 . . ?
C06Y C03P H03P 120.1 . . ?
C06Y C03P C04X 119.8(16) . . ?
C06M C03R H03R 120.3 . . ?
C13 C03R H03R 120.3 . . ?
C13 C03R C06M 119.3(16) . . ?
C02G C03T H03T 120.5 . . ?
C02G C03T C07S 119.0(15) . . ?
C07S C03T H03T 120.5 . . ?
C04A C03U H03U 120.1 . . ?
C067 C03U H03U 120.1 . . ?
C067 C03U C04A 119.7(15) . . ?
C02U C03V H03V 120.6 . . ?
C08L C03V C02U 118.7(17) . . ?
C08L C03V H03V 120.6 . . ?
Au03 C03X Au06 80.1(5) . . ?
C01N C03X Au03 113.2(12) . . ?
C01N C03X Au06 102.4(11) . . ?
C01N C03X C09E 121.6(14) . . ?
C09E C03X Au03 121.7(12) . . ?
C09E C03X Au06 104.7(10) . . ?
C02V C03Y H03Y 118.9 . . ?
C08M C03Y C02V 122.1(17) . . ?
C08M C03Y H03Y 118.9 . . ?
C02Q O03Z C077 117.3(13) . . ?
C057 C040 H040 119.7 . . ?
C057 C040 C08S 120.7(18) . . ?
C08S C040 H040 119.7 . . ?
F020 C041 S00S 111.8(13) . . ?
F020 C041 F028 104.4(16) . . ?
F028 C041 S00S 110.5(15) . . ?
F04D C041 S00S 114.2(15) . . ?
F04D C041 F020 109.4(18) . . ?
F04D C041 F028 105.8(16) . . ?
O01P C043 C098 120.3(18) . . ?
C093 C043 O01P 115.3(17) . . ?
C093 C043 C098 124.4(17) . . ?
C021 C044 H044 117.0 . . ?
C021 C044 C44 126(2) . . ?
C44 C044 H044 117.0 . . ?
C031 C045 H045 119.3 . . ?
C059 C045 C031 121.4(17) . . ?
C059 C045 H045 119.3 . . ?
C04O C046 P00O 118.5(12) . . ?
C075 C046 P00O 116.6(13) . . ?
C075 C046 C04O 124.4(15) . . ?
C029 C047 H047 119.5 . . ?
C02L C047 C029 121.0(15) . . ?
C02L C047 H047 119.5 . . ?
C03D C048 H048 119.7 . . ?
C03D C048 C05B 120.7(15) . . ?
C05B C048 H048 119.7 . . ?
C05X C049 H049 120.9 . . ?
C05X C049 C08O 118.3(14) . . ?
C08O C049 H049 120.9 . . ?
C03U C04A H04A 120.1 . . ?
C04I C04A C03U 119.7(15) . . ?
C04I C04A H04A 120.1 . . ?
C02N C04B H04B 120.5 . . ?
C065 C04B C02N 118.9(15) . . ?
C065 C04B H04B 120.5 . . ?
C055 C04C C02W 119.3(13) . . ?
C05V C04C C02W 122.3(14) . . ?
C05V C04C C055 118.3(14) . . ?
C03O C04F H04F 120.5 . . ?
C086 C04F C03O 118.9(17) . . ?
C086 C04F H04F 120.5 . . ?
C03A C04G H04G 119.7 . . ?
C03A C04G C089 121(2) . . ?
C089 C04G H04G 119.7 . . ?
C02C C04H H04H 120.1 . . ?
C08N C04H C02C 120(2) . . ?
C08N C04H H04H 120.1 . . ?
C04A C04I H04I 119.1 . . ?
C04A C04I C11 121.7(16) . . ?
C11 C04I H04I 119.1 . . ?
C05U C04M H04M 120.6 . . ?
C05U C04M C062 118.8(19) . . ?
C062 C04M H04M 120.6 . . ?
C046 C04O H04O 121.7 . . ?
C086 C04O C046 116.7(17) . . ?
C086 C04O H04O 121.7 . . ?
C02K C04Q C02Q 120.3(15) . . ?
C02K C04Q H04Q 119.8 . . ?
C02Q C04Q H04Q 119.8 . . ?
O01C C04R H04C 109.5 . . ?
O01C C04R H04D 109.5 . . ?
O01C C04R H04E 109.5 . . ?
H04C C04R H04D 109.5 . . ?
H04C C04R H04E 109.5 . . ?
H04D C04R H04E 109.5 . . ?
F027 C04T S00U 113(2) . . ?
F027 C04T F04E 111(3) . . ?
F027 C04T F07V 106(2) . . ?
F04E C04T S00U 105.7(17) . . ?
F04E C04T F07V 113(3) . . ?
F07V C04T S00U 107.8(19) . . ?
C052 C04U H04U 119.3 . . ?
C05I C04U H04U 119.3 . . ?
C05I C04U C052 121(2) . . ?
C02U C04X P00F 119.7(11) . . ?
C03P C04X P00F 122.5(13) . . ?
C03P C04X C02U 117.8(14) . . ?
C02T C052 C04U 122(2) . . ?
C02T C052 H052 118.8 . . ?
C04U C052 H052 118.8 . . ?
C02G C055 C019 119.9(14) . . ?
C04C C055 C019 121.4(13) . . ?
C04C C055 C02G 118.7(13) . . ?
C02E C056 P00N 118.2(11) . . ?
C02E C056 C06C 122.0(15) . . ?
C06C C056 P00N 119.6(12) . . ?
C040 C057 P00Q 117.0(13) . . ?
C040 C057 C09P 118.2(15) . . ?
C09P C057 P00Q 124.7(13) . . ?
F02O C058 S00R 112.4(15) . . ?
F02O C058 F033 106.6(18) . . ?
F033 C058 S00R 111.6(17) . . ?
F050 C058 S00R 113.5(16) . . ?
F050 C058 F02O 108(2) . . ?
F050 C058 F033 104.2(17) . . ?
C045 C059 H059 121.0 . . ?
C045 C059 C095 118.0(17) . . ?
C095 C059 H059 121.0 . . ?
C05E C05A P00O 118.6(14) . . ?
C05E C05A C05Z 119.8(16) . . ?
C05Z C05A P00O 121.4(13) . . ?
C048 C05B H05B 119.6 . . ?
C074 C05B C048 120.7(16) . . ?
C074 C05B H05B 119.6 . . ?
C05W C05C P00P 118.5(13) . . ?
C05W C05C C49 119.4(17) . . ?
C49 C05C P00P 122.1(15) . . ?
C01Z C05D H05D 119.8 . . ?
C01Z C05D C07A 120.3(16) . . ?
C07A C05D H05D 119.8 . . ?
C05A C05E H05E 119.0 . . ?
C05A C05E C07T 122(2) . . ?
C07T C05E H05E 119.0 . . ?
C02X C05F C03L 123.0(15) . . ?
C02X C05F H05F 118.5 . . ?
C03L C05F H05F 118.5 . . ?
C095 C05G H05G 119.6 . . ?
C095 C05G C09J 120.8(18) . . ?
C09J C05G H05G 119.6 . . ?
C05Y C05H H05I 120.0 . . ?
C09N C05H H05I 120.0 . . ?
C09N C05H C05Y 119.9(16) . . ?
C04U C05I H05J 121.1 . . ?
C09G C05I C04U 117.8(18) . . ?
C09G C05I H05J 121.1 . . ?
C05T C05L H05L 119.9 . . ?
C07W C05L H05L 119.9 . . ?
C07W C05L C05T 120.2(17) . . ?
C023 C05M H05M 121.9 . . ?
C023 C05M C07C 116.2(18) . . ?
C07C C05M H05M 121.9 . . ?
C073 C05O H05O 120.5 . . ?
C07W C05O H05O 120.5 . . ?
C07W C05O C073 119.0(15) . . ?
S010 N05Q S00U 128.7(16) . . ?
O016 C05R H05A 109.5 . . ?
O016 C05R H05C 109.5 . . ?
O016 C05R H05H 109.5 . . ?
H05A C05R H05C 109.5 . . ?
H05A C05R H05H 109.5 . . ?
H05C C05R H05H 109.5 . . ?
C02L C05S H05S 120.4 . . ?
C06A C05S C02L 119.1(14) . . ?
C06A C05S H05S 120.4 . . ?
C05L C05T H05T 119.9 . . ?
C07K C05T C05L 120.2(16) . . ?
C07K C05T H05T 119.9 . . ?
C04M C05U H05U 119.6 . . ?
C04M C05U C084 120.7(17) . . ?
C084 C05U H05U 119.6 . . ?
C04C C05V H05V 118.4 . . ?
C07S C05V C04C 123.3(16) . . ?
C07S C05V H05V 118.4 . . ?
C05C C05W H05W 120.9 . . ?
C05C C05W C08T 118.2(17) . . ?
C08T C05W H05W 120.9 . . ?
C049 C05X H05X 118.0 . . ?
C049 C05X C06J 124.0(16) . . ?
C06J C05X H05X 118.0 . . ?
C05H C05Y H05Y 121.2 . . ?
C13 C05Y C05H 117.7(15) . . ?
C13 C05Y H05Y 121.2 . . ?
C05A C05Z H05Z 120.9 . . ?
C05A C05Z C27 118.2(19) . . ?
C27 C05Z H05Z 120.9 . . ?
C04M C062 H062 119.4 . . ?
C08Z C062 C04M 121.2(17) . . ?
C08Z C062 H062 119.4 . . ?
C04B C065 H065 119.5 . . ?
C04B C065 C06L 121.0(15) . . ?
C06L C065 H065 119.5 . . ?
C03U C067 P00F 118.5(11) . . ?
C1 C067 P00F 121.7(12) . . ?
C1 C067 C03U 119.7(14) . . ?
C08A C068 H068 120.4 . . ?
C08A C068 C39 119.3(18) . . ?
C39 C068 H068 120.4 . . ?
C15 C069 P00P 124.5(14) . . ?
C15 C069 C18 118.3(18) . . ?
C18 C069 P00P 117.1(14) . . ?
C03C C06A C05S 121.4(15) . . ?
C03C C06A H06A 119.3 . . ?
C05S C06A H06A 119.3 . . ?
C03L C06C H06C 121.1 . . ?
C056 C06C C03L 117.8(17) . . ?
C056 C06C H06C 121.1 . . ?
C07R C06D H06D 119.3 . . ?
C09P C06D H06D 119.3 . . ?
C09P C06D C07R 121.5(18) . . ?
C06Q C06E H06E 119.8 . . ?
C08B C06E H06E 119.8 . . ?
C08B C06E C06Q 120(2) . . ?
O01P C06I H06B 109.5 . . ?
O01P C06I H06F 109.5 . . ?
O01P C06I H06G 109.5 . . ?
H06B C06I H06F 109.5 . . ?
H06B C06I H06G 109.5 . . ?
H06F C06I H06G 109.5 . . ?
C02S C06J H06J 121.0 . . ?
C05X C06J C02S 118.1(14) . . ?
C05X C06J H06J 121.0 . . ?
C025 C06K C093 121.3(16) . . ?
C09E C06K C025 120.7(16) . . ?
C09E C06K C093 118.0(17) . . ?
C01W C06L H06L 119.9 . . ?
C065 C06L C01W 120.2(15) . . ?
C065 C06L H06L 119.9 . . ?
C03R C06M H06M 119.9 . . ?
C09N C06M C03R 120.3(16) . . ?
C09N C06M H06M 119.9 . . ?
C021 C06N H06N 120.1 . . ?
C021 C06N C08Q 120(2) . . ?
C08Q C06N H06N 120.1 . . ?
C06E C06Q H06Q 119.2 . . ?
C48 C06Q C06E 121.6(19) . . ?
C48 C06Q H06Q 119.2 . . ?
C02B C06W P00L 118.6(12) . . ?
C02B C06W C09Q 121.3(15) . . ?
C09Q C06W P00L 120.1(12) . . ?
C03P C06Y H06Y 119.6 . . ?
C03P C06Y C08L 120.8(16) . . ?
C08L C06Y H06Y 119.6 . . ?
C05O C073 P00N 119.8(11) . . ?
C07K C073 P00N 121.6(12) . . ?
C07K C073 C05O 118.6(14) . . ?
C02Y C074 H074 120.0 . . ?
C05B C074 C02Y 120.0(15) . . ?
C05B C074 H074 120.0 . . ?
C03O C075 H075 122.8 . . ?
C046 C075 C03O 114.5(17) . . ?
C046 C075 H075 122.8 . . ?
O03Z C077 H07A 109.5 . . ?
O03Z C077 H07B 109.5 . . ?
O03Z C077 H07C 109.5 . . ?
H07A C077 H07B 109.5 . . ?
H07A C077 H07C 109.5 . . ?
H07B C077 H07C 109.5 . . ?
C02B C07A H07D 120.3 . . ?
C05D C07A C02B 119.5(17) . . ?
C05D C07A H07D 120.3 . . ?
C05M C07C H07E 116.8 . . ?
C08M C07C C05M 126(2) . . ?
C08M C07C H07E 116.8 . . ?
C05T C07K C073 121.1(16) . . ?
C05T C07K H07K 119.4 . . ?
C073 C07K H07K 119.4 . . ?
C08B C07L P00K 121.8(14) . . ?
C08B C07L C09S 120.2(17) . . ?
C09S C07L P00K 118.0(13) . . ?
C06D C07R H07R 119.7 . . ?
C08S C07R C06D 120.6(17) . . ?
C08S C07R H07R 119.7 . . ?
C03T C07S H07S 120.0 . . ?
C05V C07S C03T 119.9(16) . . ?
C05V C07S H07S 120.0 . . ?
C05E C07T H07T 119.4 . . ?
C05E C07T C34 121(2) . . ?
C34 C07T H07T 119.4 . . ?
C05L C07W C05O 120.8(18) . . ?
C05L C07W H07W 119.6 . . ?
C05O C07W H07W 119.6 . . ?
C9 C080 H080 120.2 . . ?
C39 C080 H080 120.2 . . ?
C39 C080 C9 119.6(19) . . ?
C08A C083 H083 120.3 . . ?
C08A C083 C9 119.3(16) . . ?
C9 C083 H083 120.3 . . ?
C05U C084 P00N 122.8(13) . . ?
C05U C084 C7 119.5(16) . . ?
C7 C084 P00N 117.7(13) . . ?
C04F C086 C04O 124(2) . . ?
C04F C086 H086 118.0 . . ?
C04O C086 H086 118.0 . . ?
C04G C089 H089 119.8 . . ?
C37 C089 C04G 120(2) . . ?
C37 C089 H089 119.8 . . ?
C068 C08A H08A 119.8 . . ?
C083 C08A C068 120.4(17) . . ?
C083 C08A H08A 119.8 . . ?
C06E C08B C07L 118(2) . . ?
C06E C08B H08B 121.1 . . ?
C07L C08B H08B 121.1 . . ?
C03V C08L C06Y 120.7(16) . . ?
C03V C08L H08L 119.6 . . ?
C06Y C08L H08L 119.6 . . ?
C03Y C08M H08M 122.7 . . ?
C07C C08M C03Y 114.5(17) . . ?
C07C C08M H08M 122.7 . . ?
C026 C08N H08N 119.4 . . ?
C04H C08N C026 121(2) . . ?
C04H C08N H08N 119.4 . . ?
C032 C08O H08O 119.9 . . ?
C049 C08O C032 120.2(15) . . ?
C049 C08O H08O 119.9 . . ?
C06N C08Q H08Q 120.7 . . ?
C06N C08Q C32 119(3) . . ?
C32 C08Q H08Q 120.7 . . ?
C040 C08S H08S 120.0 . . ?
C07R C08S C040 120.0(19) . . ?
C07R C08S H08S 120.0 . . ?
C05W C08T H08T 119.0 . . ?
C31 C08T C05W 122(2) . . ?
C31 C08T H08T 119.0 . . ?
C31 C08W H08W 118.8 . . ?
C31 C08W C49 122(2) . . ?
C49 C08W H08W 118.8 . . ?
C062 C08Z H08Z 119.8 . . ?
C062 C08Z C7 120.4(18) . . ?
C7 C08Z H08Z 119.8 . . ?
C043 C093 C06K 120.6(17) . . ?
C043 C093 H093 119.7 . . ?
C06K C093 H093 119.7 . . ?
S00S N094 S00R 125.3(9) . . ?
C059 C095 H095 119.7 . . ?
C05G C095 C059 120.5(17) . . ?
C05G C095 H095 119.7 . . ?
C01X C098 H098 121.4 . . ?
C043 C098 C01X 117.1(17) . . ?
C043 C098 H098 121.4 . . ?
S011 N09C S00T 122.2(13) . . ?
C025 C09D H09D 119.0 . . ?
C37 C09D C025 122.0(19) . . ?
C37 C09D H09D 119.0 . . ?
C01X C09E C03X 121.6(14) . . ?
C06K C09E C01X 119.1(15) . . ?
C06K C09E C03X 119.3(15) . . ?
C03K C09G H09G 119.0 . . ?
C05I C09G C03K 122(2) . . ?
C05I C09G H09G 119.0 . . ?
C031 C09J H09J 119.7 . . ?
C05G C09J C031 120.6(16) . . ?
C05G C09J H09J 119.7 . . ?
C05H C09N H09N 119.5 . . ?
C06M C09N C05H 121.1(17) . . ?
C06M C09N H09N 119.5 . . ?
C057 C09P H09P 120.5 . . ?
C06D C09P C057 118.9(18) . . ?
C06D C09P H09P 120.5 . . ?
C01Z C09Q C06W 117.2(17) . . ?
C01Z C09Q H09Q 121.4 . . ?
C06W C09Q H09Q 121.4 . . ?
C07L C09S H09S 119.8 . . ?
C48 C09S C07L 120(2) . . ?
C48 C09S H09S 119.8 . . ?
C022 C8 H8 119.8 . . ?
C02A C8 C022 120.3(15) . . ?
C02A C8 H8 119.8 . . ?
C080 C9 P00P 122.5(13) . . ?
C080 C9 C083 120.4(15) . . ?
C083 C9 P00P 117.1(12) . . ?
C03R C13 P00I 120.7(13) . . ?
C03R C13 C05Y 121.5(15) . . ?
C05Y C13 P00I 117.7(12) . . ?
C069 C15 H15 120.1 . . ?
C45 C15 C069 120(2) . . ?
C45 C15 H15 120.1 . . ?
C069 C18 H18 120.1 . . ?
C42 C18 C069 120(2) . . ?
C42 C18 H18 120.1 . . ?
C08T C31 H31 120.8 . . ?
C08W C31 C08T 118.4(19) . . ?
C08W C31 H31 120.8 . . ?
C068 C39 H39 119.8 . . ?
C080 C39 C068 120(2) . . ?
C080 C39 H39 119.8 . . ?
C18 C42 H42 119.4 . . ?
C18 C42 C43 121(2) . . ?
C43 C42 H42 119.4 . . ?
C42 C43 H43 120.9 . . ?
C45 C43 C42 118(2) . . ?
C45 C43 H43 120.9 . . ?
C15 C45 H45 118.7 . . ?
C43 C45 C15 123(2) . . ?
C43 C45 H45 118.7 . . ?
C06Q C48 C09S 120(2) . . ?
C06Q C48 H48 120.2 . . ?
C09S C48 H48 120.2 . . ?
C05C C49 H49 120.3 . . ?
C08W C49 C05C 119(2) . . ?
C08W C49 H49 120.3 . . ?
C067 C1 H1 119.8 . . ?
C067 C1 C11 120.3(16) . . ?
C11 C1 H1 119.8 . . ?
C04I C11 C1 118.7(18) . . ?
C04I C11 H11 120.6 . . ?
C1 C11 H11 120.6 . . ?
C05Z C27 H27 119.3 . . ?
C34 C27 C05Z 121(2) . . ?
C34 C27 H27 119.3 . . ?
C07T C34 H34 121.4 . . ?
C27 C34 C07T 117.3(19) . . ?
C27 C34 H34 121.4 . . ?
C08Q C32 H32 117.9 . . ?
C08Q C32 C44 124.2(19) . . ?
C44 C32 H32 117.9 . . ?
C089 C37 C09D 120.0(19) . . ?
C089 C37 H37 120.0 . . ?
C09D C37 H37 120.0 . . ?
C044 C44 C32 111(3) . . ?
C044 C44 H44 124.3 . . ?
C32 C44 H44 124.3 . . ?
F054 C36 S010 110.6(17) . . ?
F054 C36 F072 109(3) . . ?
F072 C36 S010 111.2(19) . . ?
F07P C36 S010 112(2) . . ?
F07P C36 F054 105(2) . . ?
F07P C36 F072 109(2) . . ?
F20 C2 S011 110(3) . . ?
F28 C2 S011 114(2) . . ?
F28 C2 F20 111(4) . . ?
F38 C2 S011 107(3) . . ?
F38 C2 F20 105(3) . . ?
F38 C2 F28 109(3) . . ?
N13 S1 C26 101.9(19) . . ?
O8 S1 N13 111.5(16) . . ?
O8 S1 C26 107.1(16) . . ?
O11 S1 N13 117.5(17) . . ?
O11 S1 O8 114.3(18) . . ?
O11 S1 C26 102.7(19) . . ?
N13 S2 C61 103.4(15) . . ?
O23 S2 N13 115.9(13) . . ?
O23 S2 O1 119.7(15) . . ?
O23 S2 C61 104.3(17) . . ?
O1 S2 N13 107.7(16) . . ?
O1 S2 C61 103.8(19) . . ?
S1 N13 S2 123.6(16) . . ?
F15 C29 S00T 109.5(19) . . ?
F15 C29 F18 109(2) . . ?
F15 C29 F21 115(2) . . ?
F18 C29 S00T 107.6(17) . . ?
F21 C29 S00T 112.4(17) . . ?
F21 C29 F18 104(3) . . ?
F14 C26 S1 119(3) . . ?
F14 C26 F27 106(4) . . ?
F14 C26 F29 112(4) . . ?
F27 C26 S1 115(3) . . ?
F27 C26 F29 97(4) . . ?
F29 C26 S1 106(2) . . ?
C084 C7 H7 120.4 . . ?
C08Z C7 C084 119.3(18) . . ?
C08Z C7 H7 120.4 . . ?
F2 C61 S2 112(3) . . ?
F1 C61 S2 108(3) . . ?
F1 C61 F2 110(4) . . ?
F1 C61 F22 115(4) . . ?
F22 C61 S2 110(3) . . ?
F22 C61 F2 100(3) . . ?

loop_
_geom_bond_atom_site_label_1
_geom_bond_atom_site_label_2
_geom_bond_distance
_geom_bond_site_symmetry_2
_geom_bond_publ_flag
Au01 Au02 2.7825(8) . ?
Au01 Au04 3.0472(8) . ?
Au01 P00N 2.277(3) . ?
Au01 C01U 2.214(12) . ?
Au02 Au05 2.9791(7) . ?
Au02 P00F 2.290(3) . ?
Au02 C01U 2.125(14) . ?
Au03 Au06 2.7953(8) . ?
Au03 Au08 3.0332(8) . ?
Au03 P00P 2.284(4) . ?
Au03 C03X 2.115(16) . ?
Au04 Au05 2.7859(8) . ?
Au04 P00O 2.283(4) . ?
Au04 C019 2.108(14) . ?
Au05 P00L 2.272(3) . ?
Au05 C019 2.177(13) . ?
Au06 Au07 2.9581(8) . ?
Au06 P00I 2.276(3) . ?
Au06 C03X 2.229(14) . ?
Au07 Au08 2.7587(8) . ?
Au07 P00Q 2.282(4) . ?
Au07 C01N 2.110(17) . ?
Au08 P00K 2.285(4) . ?
Au08 C01N 2.162(19) . ?
P00F C02Y 1.805(14) . ?
P00F C04X 1.797(15) . ?
P00F C067 1.816(15) . ?
P00I C02A 1.793(15) . ?
P00I C02N 1.806(15) . ?
P00I C13 1.823(16) . ?
P00K C026 1.788(18) . ?
P00K C02S 1.827(13) . ?
P00K C07L 1.836(17) . ?
P00L C023 1.846(15) . ?
P00L C02L 1.798(15) . ?
P00L C06W 1.826(15) . ?
P00N C056 1.829(15) . ?
P00N C073 1.807(16) . ?
P00N C084 1.793(16) . ?
P00O C031 1.810(14) . ?
P00O C046 1.835(15) . ?
P00O C05A 1.842(16) . ?
P00P C05C 1.791(16) . ?
P00P C069 1.807(19) . ?
P00P C9 1.828(16) . ?
P00Q C021 1.829(14) . ?
P00Q C02T 1.810(17) . ?
P00Q C057 1.823(16) . ?
S00R O02F 1.452(16) . ?
S00R O04J 1.434(15) . ?
S00R C058 1.78(2) . ?
S00R N094 1.585(15) . ?
S00S O03H 1.406(16) . ?
S00S C041 1.81(2) . ?
S00S O042 1.430(17) . ?
S00S N094 1.553(15) . ?
S00T O035 1.43(2) . ?
S00T O03I 1.44(2) . ?
S00T N09C 1.58(2) . ?
S00T C29 1.82(2) . ?
S00U O01V 1.419(18) . ?
S00U O034 1.40(2) . ?
S00U C04T 1.88(3) . ?
S00U N05Q 1.56(2) . ?
S010 N05Q 1.54(2) . ?
S010 O06P 1.391(19) . ?
S010 O26 1.403(19) . ?
S010 C36 1.80(3) . ?
S011 O06H 1.41(2) . ?
S011 N09C 1.56(2) . ?
S011 O25 1.40(2) . ?
S011 C2 1.84(4) . ?
O016 C02K 1.358(18) . ?
O016 C05R 1.431(17) . ?
C018 H018 0.9500 . ?
C018 C02A 1.44(2) . ?
C018 C02Z 1.40(2) . ?
C019 C01U 1.417(19) . ?
C019 C055 1.454(18) . ?
C01A H01A 0.9500 . ?
C01A C026 1.40(3) . ?
C01A C02J 1.37(3) . ?
O01C C01X 1.32(2) . ?
O01C C04R 1.43(2) . ?
C01F H01F 0.9500 . ?
C01F C01W 1.38(2) . ?
C01F C02N 1.38(2) . ?
C01N C03A 1.49(2) . ?
C01N C03X 1.39(2) . ?
O01P C043 1.38(2) . ?
O01P C06I 1.44(3) . ?
C01T C01U 1.45(2) . ?
C01T C02K 1.45(2) . ?
C01T C02W 1.424(19) . ?
C01W H01W 0.9500 . ?
C01W C06L 1.41(2) . ?
C01X C098 1.41(2) . ?
C01X C09E 1.44(2) . ?
C01Z H01Z 0.9500 . ?
C01Z C05D 1.36(3) . ?
C01Z C09Q 1.39(2) . ?
F020 C041 1.32(2) . ?
C021 C044 1.40(2) . ?
C021 C06N 1.39(2) . ?
C022 H022 0.9500 . ?
C022 C03J 1.39(2) . ?
C022 C8 1.41(2) . ?
C023 C02V 1.36(2) . ?
C023 C05M 1.37(2) . ?
C025 C03A 1.44(3) . ?
C025 C06K 1.44(3) . ?
C025 C09D 1.43(2) . ?
C026 C08N 1.43(3) . ?
F027 C04T 1.28(3) . ?
F028 C041 1.37(2) . ?
C029 H029 0.9500 . ?
C029 C03C 1.42(2) . ?
C029 C047 1.40(2) . ?
C02A C8 1.37(2) . ?
C02B H02B 0.9500 . ?
C02B C06W 1.39(2) . ?
C02B C07A 1.40(2) . ?
C02C H02C 0.9500 . ?
C02C C02J 1.40(3) . ?
C02C C04H 1.40(4) . ?
C02D H02D 0.9500 . ?
C02D C02Q 1.39(2) . ?
C02D C02W 1.39(2) . ?
C02E H02E 0.9500 . ?
C02E C02X 1.41(2) . ?
C02E C056 1.39(2) . ?
C02G H02G 0.9500 . ?
C02G C03T 1.36(2) . ?
C02G C055 1.43(2) . ?
C02J H02J 0.9500 . ?
C02K C04Q 1.36(2) . ?
C02L C047 1.39(2) . ?
C02L C05S 1.42(2) . ?
C02N C04B 1.42(2) . ?
F02O C058 1.36(3) . ?
C02Q O03Z 1.343(19) . ?
C02Q C04Q 1.41(2) . ?
C02R H02R 0.9500 . ?
C02R C02Y 1.42(2) . ?
C02R C03D 1.44(2) . ?
C02S C032 1.33(2) . ?
C02S C06J 1.416(18) . ?
C02T C03K 1.40(3) . ?
C02T C052 1.36(2) . ?
C02U H02U 0.9500 . ?
C02U C03V 1.39(2) . ?
C02U C04X 1.42(2) . ?
C02V H02V 0.9500 . ?
C02V C03Y 1.39(2) . ?
C02W C04C 1.49(2) . ?
C02X H02X 0.9500 . ?
C02X C05F 1.35(3) . ?
C02Y C074 1.40(2) . ?
C02Z H02Z 0.9500 . ?
C02Z C03J 1.38(2) . ?
C031 C045 1.41(2) . ?
C031 C09J 1.40(2) . ?
C032 H032 0.9500 . ?
C032 C08O 1.40(2) . ?
F033 C058 1.37(3) . ?
C03A C04G 1.37(3) . ?
C03C H03C 0.9500 . ?
C03C C06A 1.32(2) . ?
C03D H03D 0.9500 . ?
C03D C048 1.35(3) . ?
C03J H03J 0.9500 . ?
C03K H03K 0.9500 . ?
C03K C09G 1.41(3) . ?
C03L H03L 0.9500 . ?
C03L C05F 1.36(3) . ?
C03L C06C 1.40(3) . ?
C03O H03O 0.9500 . ?
C03O C04F 1.42(3) . ?
C03O C075 1.46(3) . ?
C03P H03P 0.9500 . ?
C03P C04X 1.410(19) . ?
C03P C06Y 1.39(2) . ?
C03R H03R 0.9500 . ?
C03R C06M 1.39(2) . ?
C03R C13 1.38(2) . ?
C03T H03T 0.9500 . ?
C03T C07S 1.44(2) . ?
C03U H03U 0.9500 . ?
C03U C04A 1.41(2) . ?
C03U C067 1.40(2) . ?
C03V H03V 0.9500 . ?
C03V C08L 1.38(3) . ?
C03X C09E 1.46(2) . ?
C03Y H03Y 0.9500 . ?
C03Y C08M 1.39(3) . ?
O03Z C077 1.43(2) . ?
C040 H040 0.9500 . ?
C040 C057 1.38(2) . ?
C040 C08S 1.41(3) . ?
C041 F04D 1.31(2) . ?
C043 C093 1.32(3) . ?
C043 C098 1.40(3) . ?
C044 H044 0.9500 . ?
C044 C44 1.41(3) . ?
C045 H045 0.9500 . ?
C045 C059 1.40(3) . ?
C046 C04O 1.44(2) . ?
C046 C075 1.38(3) . ?
C047 H047 0.9500 . ?
C048 H048 0.9500 . ?
C048 C05B 1.42(2) . ?
C049 H049 0.9500 . ?
C049 C05X 1.32(3) . ?
C049 C08O 1.34(2) . ?
C04A H04A 0.9500 . ?
C04A C04I 1.34(3) . ?
C04B H04B 0.9500 . ?
C04B C065 1.39(2) . ?
C04C C055 1.41(2) . ?
C04C C05V 1.40(2) . ?
F04E C04T 1.32(3) . ?
C04F H04F 0.9500 . ?
C04F C086 1.35(3) . ?
C04G H04G 0.9500 . ?
C04G C089 1.42(2) . ?
C04H H04H 0.9500 . ?
C04H C08N 1.37(3) . ?
C04I H04I 0.9500 . ?
C04I C11 1.38(3) . ?
C04M H04M 0.9500 . ?
C04M C05U 1.39(2) . ?
C04M C062 1.40(3) . ?
C04O H04O 0.9500 . ?
C04O C086 1.36(2) . ?
C04Q H04Q 0.9500 . ?
C04R H04C 0.9800 . ?
C04R H04D 0.9800 . ?
C04R H04E 0.9800 . ?
C04T F07V 1.35(4) . ?
C04U H04U 0.9500 . ?
C04U C052 1.38(3) . ?
C04U C05I 1.36(3) . ?
F050 C058 1.34(2) . ?
C052 H052 0.9500 . ?
F054 C36 1.34(3) . ?
C056 C06C 1.40(2) . ?
C057 C09P 1.41(2) . ?
C059 H059 0.9500 . ?
C059 C095 1.42(3) . ?
C05A C05E 1.34(3) . ?
C05A C05Z 1.41(2) . ?
C05B H05B 0.9500 . ?
C05B C074 1.36(2) . ?
C05C C05W 1.39(3) . ?
C05C C49 1.40(3) . ?
C05D H05D 0.9500 . ?
C05D C07A 1.40(3) . ?
C05E H05E 0.9500 . ?
C05E C07T 1.36(3) . ?
C05F H05F 0.9500 . ?
C05G H05G 0.9500 . ?
C05G C095 1.38(3) . ?
C05G C09J 1.38(2) . ?
C05H H05I 0.9500 . ?
C05H C05Y 1.41(2) . ?
C05H C09N 1.39(3) . ?
C05I H05J 0.9500 . ?
C05I C09G 1.34(3) . ?
C05L H05L 0.9500 . ?
C05L C05T 1.41(3) . ?
C05L C07W 1.36(3) . ?
C05M H05M 0.9500 . ?
C05M C07C 1.39(2) . ?
C05O H05O 0.9500 . ?
C05O C073 1.43(2) . ?
C05O C07W 1.39(2) . ?
C05R H05A 0.9800 . ?
C05R H05C 0.9800 . ?
C05R H05H 0.9800 . ?
C05S H05S 0.9500 . ?
C05S C06A 1.40(2) . ?
C05T H05T 0.9500 . ?
C05T C07K 1.35(2) . ?
C05U H05U 0.9500 . ?
C05U C084 1.40(2) . ?
C05V H05V 0.9500 . ?
C05V C07S 1.31(2) . ?
C05W H05W 0.9500 . ?
C05W C08T 1.41(3) . ?
C05X H05X 0.9500 . ?
C05X C06J 1.35(2) . ?
C05Y H05Y 0.9500 . ?
C05Y C13 1.40(2) . ?
C05Z H05Z 0.9500 . ?
C05Z C27 1.43(3) . ?
C062 H062 0.9500 . ?
C062 C08Z 1.37(3) . ?
C065 H065 0.9500 . ?
C065 C06L 1.39(3) . ?
C067 C1 1.36(2) . ?
C068 H068 0.9500 . ?
C068 C08A 1.38(3) . ?
C068 C39 1.42(3) . ?
C069 C15 1.40(3) . ?
C069 C18 1.45(3) . ?
C06A H06A 0.9500 . ?
C06C H06C 0.9500 . ?
C06D H06D 0.9500 . ?
C06D C07R 1.38(3) . ?
C06D C09P 1.38(2) . ?
C06E H06E 0.9500 . ?
C06E C06Q 1.39(4) . ?
C06E C08B 1.38(3) . ?
C06I H06B 0.9800 . ?
C06I H06F 0.9800 . ?
C06I H06G 0.9800 . ?
C06J H06J 0.9500 . ?
C06K C093 1.44(2) . ?
C06K C09E 1.42(2) . ?
C06L H06L 0.9500 . ?
C06M H06M 0.9500 . ?
C06M C09N 1.36(3) . ?
C06N H06N 0.9500 . ?
C06N C08Q 1.41(3) . ?
C06Q H06Q 0.9500 . ?
C06Q C48 1.35(3) . ?
C06W C09Q 1.42(2) . ?
C06Y H06Y 0.9500 . ?
C06Y C08L 1.40(3) . ?
F072 C36 1.36(3) . ?
C073 C07K 1.39(2) . ?
C074 H074 0.9500 . ?
C075 H075 0.9500 . ?
C077 H07A 0.9800 . ?
C077 H07B 0.9800 . ?
C077 H07C 0.9800 . ?
C07A H07D 0.9500 . ?
C07C H07E 0.9500 . ?
C07C C08M 1.32(3) . ?
C07K H07K 0.9500 . ?
C07L C08B 1.40(2) . ?
C07L C09S 1.40(2) . ?
F07P C36 1.31(3) . ?
C07R H07R 0.9500 . ?
C07R C08S 1.32(3) . ?
C07S H07S 0.9500 . ?
C07T H07T 0.9500 . ?
C07T C34 1.43(4) . ?
C07W H07W 0.9500 . ?
C080 H080 0.9500 . ?
C080 C9 1.38(3) . ?
C080 C39 1.36(3) . ?
C083 H083 0.9500 . ?
C083 C08A 1.37(2) . ?
C083 C9 1.42(2) . ?
C084 C7 1.40(2) . ?
C086 H086 0.9500 . ?
C089 H089 0.9500 . ?
C089 C37 1.36(3) . ?
C08A H08A 0.9500 . ?
C08B H08B 0.9500 . ?
C08L H08L 0.9500 . ?
C08M H08M 0.9500 . ?
C08N H08N 0.9500 . ?
C08O H08O 0.9500 . ?
C08Q H08Q 0.9500 . ?
C08Q C32 1.42(5) . ?
C08S H08S 0.9500 . ?
C08T H08T 0.9500 . ?
C08T C31 1.37(3) . ?
C08W H08W 0.9500 . ?
C08W C31 1.35(4) . ?
C08W C49 1.38(3) . ?
C08Z H08Z 0.9500 . ?
C08Z C7 1.40(3) . ?
C093 H093 0.9500 . ?
C095 H095 0.9500 . ?
C098 H098 0.9500 . ?
C09D H09D 0.9500 . ?
C09D C37 1.38(3) . ?
C09G H09G 0.9500 . ?
C09J H09J 0.9500 . ?
C09N H09N 0.9500 . ?
C09P H09P 0.9500 . ?
C09Q H09Q 0.9500 . ?
C09S H09S 0.9500 . ?
C09S C48 1.36(3) . ?
C8 H8 0.9500 . ?
C15 H15 0.9500 . ?
C15 C45 1.38(3) . ?
C18 H18 0.9500 . ?
C18 C42 1.35(3) . ?
C31 H31 0.9500 . ?
C39 H39 0.9500 . ?
C42 H42 0.9500 . ?
C42 C43 1.43(4) . ?
C43 H43 0.9500 . ?
C43 C45 1.37(3) . ?
C45 H45 0.9500 . ?
C48 H48 0.9500 . ?
C49 H49 0.9500 . ?
C1 H1 0.9500 . ?
C1 C11 1.41(2) . ?
C11 H11 0.9500 . ?
C27 H27 0.9500 . ?
C27 C34 1.36(4) . ?
C34 H34 0.9500 . ?
C32 H32 0.9500 . ?
C32 C44 1.45(5) . ?
C37 H37 0.9500 . ?
C44 H44 0.9500 . ?
F15 C29 1.30(3) . ?
F18 C29 1.33(4) . ?
F20 C2 1.31(3) . ?
F21 C29 1.33(3) . ?
F28 C2 1.28(4) . ?
F38 C2 1.26(5) . ?
S1 N13 1.58(3) . ?
S1 O8 1.44(2) . ?
S1 O11 1.41(3) . ?
S1 C26 1.810(19) . ?
S2 N13 1.58(3) . ?
S2 O23 1.41(2) . ?
S2 O1 1.46(3) . ?
S2 C61 1.89(5) . ?
C26 F14 1.21(4) . ?
C26 F27 1.28(5) . ?
C26 F29 1.33(5) . ?
F2 C61 1.39(2) . ?
F1 C61 1.38(2) . ?
F22 C61 1.38(2) . ?
C7 H7 0.9500 . ?

loop_
_geom_torsion_atom_site_label_1
_geom_torsion_atom_site_label_2
_geom_torsion_atom_site_label_3
_geom_torsion_atom_site_label_4
_geom_torsion
_geom_torsion_site_symmetry_1
_geom_torsion_site_symmetry_2
_geom_torsion_site_symmetry_3
_geom_torsion_site_symmetry_4
_geom_torsion_publ_flag
Au01 P00N C056 C02E 33.0(13) . . . . ?
Au01 P00N C056 C06C -151.4(12) . . . . ?
Au01 P00N C073 C05O 19.8(14) . . . . ?
Au01 P00N C073 C07K -159.9(12) . . . . ?
Au01 P00N C084 C05U -116.9(13) . . . . ?
Au01 P00N C084 C7 62.3(15) . . . . ?
Au02 P00F C02Y C02R 158.6(10) . . . . ?
Au02 P00F C02Y C074 -22.1(13) . . . . ?
Au02 P00F C04X C02U -39.3(14) . . . . ?
Au02 P00F C04X C03P 138.9(12) . . . . ?
Au02 P00F C067 C03U -50.8(13) . . . . ?
Au02 P00F C067 C1 125.6(14) . . . . ?
Au03 P00P C05C C05W -30.2(16) . . . . ?
Au03 P00P C05C C49 151.1(14) . . . . ?
Au03 P00P C069 C15 127.5(15) . . . . ?
Au03 P00P C069 C18 -48.6(15) . . . . ?
Au03 P00P C9 C080 136.8(17) . . . . ?
Au03 P00P C9 C083 -46.0(15) . . . . ?
Au03 C03X C09E C01X -19.5(19) . . . . ?
Au03 C03X C09E C06K 159.7(11) . . . . ?
Au04 P00O C031 C045 175.8(12) . . . . ?
Au04 P00O C031 C09J -11.5(13) . . . . ?
Au04 P00O C046 C04O -165.0(11) . . . . ?
Au04 P00O C046 C075 22.7(16) . . . . ?
Au04 P00O C05A C05E 60.6(13) . . . . ?
Au04 P00O C05A C05Z -114.4(12) . . . . ?
Au04 C019 C01U Au01 -29.0(11) . . . . ?
Au04 C019 C01U Au02 56.0(11) . . . . ?
Au04 C019 C01U C01T -150.6(10) . . . . ?
Au04 C019 C055 C02G -33.0(19) . . . . ?
Au04 C019 C055 C04C 149.5(12) . . . . ?
Au05 P00L C023 C02V 135.2(13) . . . . ?
Au05 P00L C023 C05M -45.8(14) . . . . ?
Au05 P00L C02L C047 160.8(11) . . . . ?
Au05 P00L C02L C05S -16.1(13) . . . . ?
Au05 P00L C06W C02B -34.0(15) . . . . ?
Au05 P00L C06W C09Q 145.9(12) . . . . ?
Au05 C019 C01U Au01 -115.3(7) . . . . ?
Au05 C019 C01U Au02 -30.3(10) . . . . ?
Au05 C019 C01U C01T 123.1(11) . . . . ?
Au05 C019 C055 C02G 57.4(16) . . . . ?
Au05 C019 C055 C04C -120.1(14) . . . . ?
Au06 P00I C02A C018 35.3(12) . . . . ?
Au06 P00I C02A C8 -150.9(11) . . . . ?
Au06 P00I C02N C01F 51.9(13) . . . . ?
Au06 P00I C02N C04B -129.3(12) . . . . ?
Au06 P00I C13 C03R -153.1(12) . . . . ?
Au06 P00I C13 C05Y 22.7(13) . . . . ?
Au06 C03X C09E C01X 67.8(16) . . . . ?
Au06 C03X C09E C06K -112.9(13) . . . . ?
Au07 P00Q C021 C044 -4.1(15) . . . . ?
Au07 P00Q C021 C06N -174.8(13) . . . . ?
Au07 P00Q C02T C03K -16.5(15) . . . . ?
Au07 P00Q C02T C052 170.8(14) . . . . ?
Au07 P00Q C057 C040 67.9(13) . . . . ?
Au07 P00Q C057 C09P -108.1(14) . . . . ?
Au07 C01N C03A C025 143.0(13) . . . . ?
Au07 C01N C03A C04G -39(2) . . . . ?
Au07 C01N C03X Au03 56.3(14) . . . . ?
Au07 C01N C03X Au06 -28.1(14) . . . . ?
Au07 C01N C03X C09E -144.3(12) . . . . ?
Au08 P00K C026 C01A -18.6(14) . . . . ?
Au08 P00K C026 C08N 163.0(11) . . . . ?
Au08 P00K C02S C032 -20.7(14) . . . . ?
Au08 P00K C02S C06J 153.6(11) . . . . ?
Au08 P00K C07L C08B 145.4(15) . . . . ?
Au08 P00K C07L C09S -34.7(15) . . . . ?
Au08 C01N C03A C025 -127.0(14) . . . . ?
Au08 C01N C03A C04G 51(2) . . . . ?
Au08 C01N C03X Au03 -30.7(12) . . . . ?
Au08 C01N C03X Au06 -115.1(8) . . . . ?
Au08 C01N C03X C09E 128.7(13) . . . . ?
P00F C02Y C074 C05B -179.9(12) . . . . ?
P00F C067 C1 C11 -177.5(16) . . . . ?
P00I C02A C8 C022 -173.3(13) . . . . ?
P00I C02N C04B C065 -178.2(14) . . . . ?
P00K C026 C08N C04H 178.3(14) . . . . ?
P00K C02S C032 C08O 178.1(14) . . . . ?
P00K C02S C06J C05X -176.8(13) . . . . ?
P00K C07L C08B C06E 179.4(17) . . . . ?
P00K C07L C09S C48 -179.0(17) . . . . ?
P00L C023 C02V C03Y 176.3(13) . . . . ?
P00L C023 C05M C07C -179.2(19) . . . . ?
P00L C02L C047 C029 -178.7(13) . . . . ?
P00L C02L C05S C06A 178.2(11) . . . . ?
P00L C06W C09Q C01Z -179.4(14) . . . . ?
P00N C056 C06C C03L -174.6(15) . . . . ?
P00N C073 C07K C05T 178.6(15) . . . . ?
P00N C084 C7 C08Z -178.3(14) . . . . ?
P00O C031 C045 C059 177.1(15) . . . . ?
P00O C031 C09J C05G -174.8(13) . . . . ?
P00O C046 C04O C086 -174.6(13) . . . . ?
P00O C046 C075 C03O 176.7(14) . . . . ?
P00O C05A C05E C07T -178.8(14) . . . . ?
P00O C05A C05Z C27 177.6(14) . . . . ?
P00P C05C C05W C08T -177.3(13) . . . . ?
P00P C05C C49 C08W 175.2(19) . . . . ?
P00P C069 C15 C45 -176.4(16) . . . . ?
P00P C069 C18 C42 178.4(19) . . . . ?
P00Q C021 C044 C44 175.1(18) . . . . ?
P00Q C021 C06N C08Q -177.7(16) . . . . ?
P00Q C02T C03K C09G -171.1(14) . . . . ?
P00Q C02T C052 C04U 174.2(14) . . . . ?
P00Q C057 C09P C06D 175.5(14) . . . . ?
O016 C02K C04Q C02Q 177.6(13) . . . . ?
C018 C02A C8 C022 1(2) . . . . ?
C018 C02Z C03J C022 -5(2) . . . . ?
C01A C026 C08N C04H 0(2) . . . . ?
O01C C01X C098 C043 179.6(15) . . . . ?
O01C C01X C09E C03X 3(2) . . . . ?
O01C C01X C09E C06K -176.1(14) . . . . ?
C01F C01W C06L C065 -2(3) . . . . ?
C01F C02N C04B C065 1(3) . . . . ?
C01N C03A C04G C089 -179.3(19) . . . . ?
C01N C03X C09E C01X -177.1(15) . . . . ?
C01N C03X C09E C06K 2(2) . . . . ?
O01P C043 C093 C06K -179.5(15) . . . . ?
O01P C043 C098 C01X 177.8(15) . . . . ?
C01T C02K C04Q C02Q 1(2) . . . . ?
C01T C02W C04C C055 6(2) . . . . ?
C01T C02W C04C C05V -175.4(15) . . . . ?
C01U C019 C055 C02G 175.6(14) . . . . ?
C01U C019 C055 C04C -2(2) . . . . ?
C01U C01T C02K O016 6.3(19) . . . . ?
C01U C01T C02K C04Q -176.5(13) . . . . ?
C01U C01T C02W C02D 175.2(13) . . . . ?
C01U C01T C02W C04C -5(2) . . . . ?
O01V S00U C04T F027 -170(2) . . . . ?
O01V S00U C04T F04E 68(2) . . . . ?
O01V S00U C04T F07V -52.9(19) . . . . ?
O01V S00U N05Q S010 -130.5(16) . . . . ?
C01W C01F C02N P00I 177.3(14) . . . . ?
C01W C01F C02N C04B -2(2) . . . . ?
C01Z C05D C07A C02B 8(3) . . . . ?
C021 P00Q C02T C03K 105.8(14) . . . . ?
C021 P00Q C02T C052 -66.9(17) . . . . ?
C021 P00Q C057 C040 -55.6(14) . . . . ?
C021 P00Q C057 C09P 128.5(14) . . . . ?
C021 C044 C44 C32 9(3) . . . . ?
C021 C06N C08Q C32 -6(3) . . . . ?
C023 P00L C02L C047 -79.3(13) . . . . ?
C023 P00L C02L C05S 103.7(12) . . . . ?
C023 P00L C06W C02B -151.2(14) . . . . ?
C023 P00L C06W C09Q 28.7(16) . . . . ?
C023 C02V C03Y C08M 9(3) . . . . ?
C023 C05M C07C C08M -4(4) . . . . ?
C025 C03A C04G C089 -2(3) . . . . ?
C025 C06K C093 C043 -177.6(16) . . . . ?
C025 C06K C09E C01X 175.8(14) . . . . ?
C025 C06K C09E C03X -3(2) . . . . ?
C025 C09D C37 C089 -3(3) . . . . ?
C026 P00K C02S C032 -147.4(13) . . . . ?
C026 P00K C02S C06J 26.9(14) . . . . ?
C026 P00K C07L C08B -87.6(17) . . . . ?
C026 P00K C07L C09S 92.2(15) . . . . ?
C026 C01A C02J C02C 2(3) . . . . ?
C029 C03C C06A C05S 4(3) . . . . ?
C02A P00I C02N C01F -74.6(13) . . . . ?
C02A P00I C02N C04B 104.2(13) . . . . ?
C02A P00I C13 C03R -27.7(15) . . . . ?
C02A P00I C13 C05Y 148.1(12) . . . . ?
C02A C018 C02Z C03J 3(2) . . . . ?
C02B C06W C09Q C01Z 1(3) . . . . ?
C02C C04H C08N C026 2(3) . . . . ?
C02D C02Q O03Z C077 -172.7(13) . . . . ?
C02D C02Q C04Q C02K -3(2) . . . . ?
C02D C02W C04C C055 -175.1(14) . . . . ?
C02D C02W C04C C05V 4(2) . . . . ?
C02E C02X C05F C03L -2(3) . . . . ?
C02E C056 C06C C03L 1(3) . . . . ?
O02F S00R C058 F02O -56.6(19) . . . . ?
O02F S00R C058 F033 63.2(18) . . . . ?
O02F S00R C058 F050 -179.5(19) . . . . ?
O02F S00R N094 S00S -18.9(18) . . . . ?
C02G C03T C07S C05V -1(3) . . . . ?
C02J C01A C026 P00K 179.9(12) . . . . ?
C02J C01A C026 C08N -2(2) . . . . ?
C02J C02C C04H C08N -2(3) . . . . ?
C02K C01T C01U Au01 61.4(14) . . . . ?
C02K C01T C01U Au02 -27.2(17) . . . . ?
C02K C01T C01U C019 -178.8(12) . . . . ?
C02K C01T C02W C02D -4.3(19) . . . . ?
C02K C01T C02W C04C 175.0(12) . . . . ?
C02L P00L C023 C02V 9.5(16) . . . . ?
C02L P00L C023 C05M -171.5(14) . . . . ?
C02L P00L C06W C02B 94.4(15) . . . . ?
C02L P00L C06W C09Q -85.7(15) . . . . ?
C02L C05S C06A C03C -2(2) . . . . ?
C02N P00I C02A C018 160.2(11) . . . . ?
C02N P00I C02A C8 -26.0(14) . . . . ?
C02N P00I C13 C03R 83.0(14) . . . . ?
C02N P00I C13 C05Y -101.2(13) . . . . ?
C02N C01F C01W C06L 2(3) . . . . ?
C02N C04B C065 C06L 0(3) . . . . ?
C02Q C02D C02W C01T 2(2) . . . . ?
C02Q C02D C02W C04C -177.3(14) . . . . ?
C02R C02Y C074 C05B -1(2) . . . . ?
C02R C03D C048 C05B 0(3) . . . . ?
C02S P00K C026 C01A 102.8(13) . . . . ?
C02S P00K C026 C08N -75.7(14) . . . . ?
C02S P00K C07L C08B 28.2(17) . . . . ?
C02S P00K C07L C09S -152.0(14) . . . . ?
C02S C032 C08O C049 0(3) . . . . ?
C02T P00Q C021 C044 -126.7(14) . . . . ?
C02T P00Q C021 C06N 62.6(16) . . . . ?
C02T P00Q C057 C040 -165.8(12) . . . . ?
C02T P00Q C057 C09P 18.3(16) . . . . ?
C02T C03K C09G C05I -3(3) . . . . ?
C02U C03V C08L C06Y 0(3) . . . . ?
C02V C023 C05M C07C 0(3) . . . . ?
C02V C03Y C08M C07C -12(3) . . . . ?
C02W C01T C01U Au01 -118.1(12) . . . . ?
C02W C01T C01U Au02 153.3(10) . . . . ?
C02W C01T C01U C019 1.6(19) . . . . ?
C02W C01T C02K O016 -174.1(12) . . . . ?
C02W C01T C02K C04Q 3.1(19) . . . . ?
C02W C02D C02Q O03Z -175.3(13) . . . . ?
C02W C02D C02Q C04Q 2(2) . . . . ?
C02W C04C C055 C019 -2(2) . . . . ?
C02W C04C C055 C02G -179.5(14) . . . . ?
C02W C04C C05V C07S 177.8(17) . . . . ?
C02X C02E C056 P00N 173.3(11) . . . . ?
C02X C02E C056 C06C -2(2) . . . . ?
C02Y P00F C04X C02U 92.7(13) . . . . ?
C02Y P00F C04X C03P -89.2(14) . . . . ?
C02Y P00F C067 C03U 178.9(12) . . . . ?
C02Y P00F C067 C1 -4.7(16) . . . . ?
C02Y C02R C03D C048 1(2) . . . . ?
C02Z C018 C02A P00I 173.2(11) . . . . ?
C02Z C018 C02A C8 -1(2) . . . . ?
C031 P00O C046 C04O 72.0(14) . . . . ?
C031 P00O C046 C075 -100.3(16) . . . . ?
C031 P00O C05A C05E -172.9(12) . . . . ?
C031 P00O C05A C05Z 12.2(15) . . . . ?
C031 C045 C059 C095 -5(3) . . . . ?
C032 C02S C06J C05X -2(2) . . . . ?
O034 S00U C04T F027 61(2) . . . . ?
O034 S00U C04T F04E -61(2) . . . . ?
O034 S00U C04T F07V 177.5(18) . . . . ?
O034 S00U N05Q S010 14(2) . . . . ?
O035 S00T N09C S011 31(2) . . . . ?
O035 S00T C29 F15 178(2) . . . . ?
O035 S00T C29 F18 60(2) . . . . ?
O035 S00T C29 F21 -53(3) . . . . ?
C03A C01N C03X Au03 -159.1(12) . . . . ?
C03A C01N C03X Au06 116.5(14) . . . . ?
C03A C01N C03X C09E 0(2) . . . . ?
C03A C025 C06K C093 -176.9(15) . . . . ?
C03A C025 C06K C09E 2(2) . . . . ?
C03A C025 C09D C37 -1(3) . . . . ?
C03A C04G C089 C37 -2(4) . . . . ?
C03C C029 C047 C02L 3(2) . . . . ?
C03D C02R C02Y P00F 178.7(12) . . . . ?
C03D C02R C02Y C074 -1(2) . . . . ?
C03D C048 C05B C074 -2(3) . . . . ?
O03H S00S C041 F020 -177.8(14) . . . . ?
O03H S00S C041 F028 -61.9(15) . . . . ?
O03H S00S C041 F04D 57.2(18) . . . . ?
O03H S00S N094 S00R -11(2) . . . . ?
O03I S00T N09C S011 166.3(19) . . . . ?
O03I S00T C29 F15 54(2) . . . . ?
O03I S00T C29 F18 -64(2) . . . . ?
O03I S00T C29 F21 -178(2) . . . . ?
C03J C022 C8 C02A -3(3) . . . . ?
C03K C02T C052 C04U 1(3) . . . . ?
C03O C04F C086 C04O -7(3) . . . . ?
C03P C06Y C08L C03V 2(3) . . . . ?
C03R C06M C09N C05H 6(3) . . . . ?
C03T C02G C055 C019 -177.4(15) . . . . ?
C03T C02G C055 C04C 0(2) . . . . ?
C03U C04A C04I C11 -2(3) . . . . ?
C03U C067 C1 C11 -1(3) . . . . ?
C03V C02U C04X P00F -179.4(13) . . . . ?
C03V C02U C04X C03P 2(2) . . . . ?
C03X C01N C03A C025 -1(2) . . . . ?
C03X C01N C03A C04G 176.2(17) . . . . ?
O03Z C02Q C04Q C02K 173.7(13) . . . . ?
C040 C057 C09P C06D 0(2) . . . . ?
C041 S00S N094 S00R 103.2(14) . . . . ?
O042 S00S C041 F020 -51.2(16) . . . . ?
O042 S00S C041 F028 64.7(15) . . . . ?
O042 S00S C041 F04D -176.2(16) . . . . ?
O042 S00S N094 S00R -146.8(15) . . . . ?
C044 C021 C06N C08Q 12(3) . . . . ?
C045 C031 C09J C05G -2(2) . . . . ?
C045 C059 C095 C05G 3(3) . . . . ?
C046 P00O C031 C045 -60.4(15) . . . . ?
C046 P00O C031 C09J 112.3(13) . . . . ?
C046 P00O C05A C05E -62.2(14) . . . . ?
C046 P00O C05A C05Z 122.8(13) . . . . ?
C046 C04O C086 C04F 4(3) . . . . ?
C047 C029 C03C C06A -4(3) . . . . ?
C047 C02L C05S C06A 1(2) . . . . ?
C048 C05B C074 C02Y 2(2) . . . . ?
C049 C05X C06J C02S -2(3) . . . . ?
C04A C03U C067 P00F 177.3(12) . . . . ?
C04A C03U C067 C1 1(2) . . . . ?
C04A C04I C11 C1 2(3) . . . . ?
C04B C065 C06L C01W 1(3) . . . . ?
C04C C05V C07S C03T 3(3) . . . . ?
C04F C03O C075 C046 -8(3) . . . . ?
C04G C089 C37 C09D 4(4) . . . . ?
C04H C02C C02J C01A 0(3) . . . . ?
O04J S00R C058 F02O 66.2(18) . . . . ?
O04J S00R C058 F033 -174.1(16) . . . . ?
O04J S00R C058 F050 -57(2) . . . . ?
O04J S00R N094 S00S -158.4(13) . . . . ?
C04M C05U C084 P00N 179.2(14) . . . . ?
C04M C05U C084 C7 0(3) . . . . ?
C04M C062 C08Z C7 4(3) . . . . ?
C04O C046 C075 C03O 5(3) . . . . ?
C04Q C02Q O03Z C077 10(2) . . . . ?
C04R O01C C01X C098 -7(2) . . . . ?
C04R O01C C01X C09E 172.7(15) . . . . ?
C04T S00U N05Q S010 124.7(18) . . . . ?
C04U C05I C09G C03K 0(3) . . . . ?
C04X P00F C02Y C02R 33.8(13) . . . . ?
C04X P00F C02Y C074 -146.8(12) . . . . ?
C04X P00F C067 C03U 65.3(13) . . . . ?
C04X P00F C067 C1 -118.3(15) . . . . ?
C04X C02U C03V C08L -3(3) . . . . ?
C04X C03P C06Y C08L -2(3) . . . . ?
C052 C02T C03K C09G 2(3) . . . . ?
C052 C04U C05I C09G 4(3) . . . . ?
C055 C019 C01U Au01 123.7(12) . . . . ?
C055 C019 C01U Au02 -151.3(11) . . . . ?
C055 C019 C01U C01T 2.1(19) . . . . ?
C055 C02G C03T C07S 0(3) . . . . ?
C055 C04C C05V C07S -3(3) . . . . ?
C056 P00N C073 C05O 144.4(13) . . . . ?
C056 P00N C073 C07K -35.3(15) . . . . ?
C056 P00N C084 C05U 115.9(14) . . . . ?
C056 P00N C084 C7 -64.9(14) . . . . ?
C056 C02E C02X C05F 3(2) . . . . ?
C057 P00Q C021 C044 119.1(14) . . . . ?
C057 P00Q C021 C06N -51.6(16) . . . . ?
C057 P00Q C02T C03K -142.3(13) . . . . ?
C057 P00Q C02T C052 45.0(17) . . . . ?
C057 C040 C08S C07R -3(3) . . . . ?
C058 S00R N094 S00S 93.2(16) . . . . ?
C05A P00O C031 C045 49.7(15) . . . . ?
C05A P00O C031 C09J -137.6(12) . . . . ?
C05A P00O C046 C04O -43.6(14) . . . . ?
C05A P00O C046 C075 144.1(15) . . . . ?
C05A C05E C07T C34 3(3) . . . . ?
C05A C05Z C27 C34 -1(3) . . . . ?
C05C P00P C069 C15 -100.2(16) . . . . ?
C05C P00P C069 C18 83.7(16) . . . . ?
C05C P00P C9 C080 3(2) . . . . ?
C05C P00P C9 C083 179.9(13) . . . . ?
C05C C05W C08T C31 1(3) . . . . ?
C05D C01Z C09Q C06W 2(3) . . . . ?
C05E C05A C05Z C27 3(2) . . . . ?
C05E C07T C34 C27 0(3) . . . . ?
C05F C03L C06C C056 0(3) . . . . ?
C05H C05Y C13 P00I -177.7(13) . . . . ?
C05H C05Y C13 C03R -2(2) . . . . ?
C05I C04U C052 C02T -5(3) . . . . ?
C05L C05T C07K C073 1(3) . . . . ?
C05M C023 C02V C03Y -3(3) . . . . ?
C05M C07C C08M C03Y 9(4) . . . . ?
C05O C073 C07K C05T -1(3) . . . . ?
N05Q S00U C04T F027 -59(2) . . . . ?
N05Q S00U C04T F04E 180(2) . . . . ?
N05Q S00U C04T F07V 58.2(19) . . . . ?
N05Q S010 C36 F054 61(2) . . . . ?
N05Q S010 C36 F072 -179(2) . . . . ?
N05Q S010 C36 F07P -56(2) . . . . ?
C05R O016 C02K C01T 172.5(13) . . . . ?
C05R O016 C02K C04Q -5(2) . . . . ?
C05S C02L C047 C029 -2(2) . . . . ?
C05T C05L C07W C05O 0(3) . . . . ?
C05U C04M C062 C08Z -3(3) . . . . ?
C05U C084 C7 C08Z 1(3) . . . . ?
C05V C04C C055 C019 179.0(15) . . . . ?
C05V C04C C055 C02G 1(2) . . . . ?
C05W C05C C49 C08W -3(3) . . . . ?
C05W C08T C31 C08W -1(3) . . . . ?
C05X C049 C08O C032 -4(3) . . . . ?
C05Y C05H C09N C06M -3(3) . . . . ?
C05Z C05A C05E C07T -4(3) . . . . ?
C05Z C27 C34 C07T -1(3) . . . . ?
C062 C04M C05U C084 1(3) . . . . ?
C062 C08Z C7 C084 -3(3) . . . . ?
C067 P00F C02Y C02R -79.0(13) . . . . ?
C067 P00F C02Y C074 100.3(12) . . . . ?
C067 P00F C04X C02U -155.1(13) . . . . ?
C067 P00F C04X C03P 23.1(15) . . . . ?
C067 C03U C04A C04I 1(2) . . . . ?
C067 C1 C11 C04I 0(3) . . . . ?
C069 P00P C05C C05W -153.9(13) . . . . ?
C069 P00P C05C C49 27.4(18) . . . . ?
C069 P00P C9 C080 -106.4(19) . . . . ?
C069 P00P C9 C083 70.8(14) . . . . ?
C069 C15 C45 C43 -1(4) . . . . ?
C069 C18 C42 C43 -2(4) . . . . ?
C06C C03L C05F C02X 0(3) . . . . ?
C06D C07R C08S C040 4(3) . . . . ?
C06E C06Q C48 C09S -3(4) . . . . ?
O06H S011 N09C S00T 156(2) . . . . ?
O06H S011 C2 F20 -70(3) . . . . ?
O06H S011 C2 F28 164(3) . . . . ?
O06H S011 C2 F38 44(3) . . . . ?
C06I O01P C043 C093 -178.2(18) . . . . ?
C06I O01P C043 C098 2(3) . . . . ?
C06J C02S C032 C08O 4(2) . . . . ?
C06K C025 C03A C01N 0(2) . . . . ?
C06K C025 C03A C04G -177.5(16) . . . . ?
C06K C025 C09D C37 179.7(19) . . . . ?
C06M C03R C13 P00I -180.0(13) . . . . ?
C06M C03R C13 C05Y 4(2) . . . . ?
C06N C021 C044 C44 -14(3) . . . . ?
C06N C08Q C32 C44 2(4) . . . . ?
O06P S010 N05Q S00U 160.3(16) . . . . ?
O06P S010 C36 F054 175.5(19) . . . . ?
O06P S010 C36 F072 -64(2) . . . . ?
O06P S010 C36 F07P 59(2) . . . . ?
C06Q C06E C08B C07L -2(3) . . . . ?
C06W P00L C023 C02V -106.5(15) . . . . ?
C06W P00L C023 C05M 72.6(15) . . . . ?
C06W P00L C02L C047 36.7(14) . . . . ?
C06W P00L C02L C05S -140.3(12) . . . . ?
C06W C02B C07A C05D -5(3) . . . . ?
C06Y C03P C04X P00F -178.1(13) . . . . ?
C06Y C03P C04X C02U 0(2) . . . . ?
C073 P00N C056 C02E -89.0(12) . . . . ?
C073 P00N C056 C06C 86.6(14) . . . . ?
C073 P00N C084 C05U 5.4(16) . . . . ?
C073 P00N C084 C7 -175.4(13) . . . . ?
C073 C05O C07W C05L 0(3) . . . . ?
C075 C03O C04F C086 9(3) . . . . ?
C075 C046 C04O C086 -3(3) . . . . ?
C07A C02B C06W P00L -179.2(13) . . . . ?
C07A C02B C06W C09Q 1(3) . . . . ?
C07L P00K C026 C01A -141.7(13) . . . . ?
C07L P00K C026 C08N 39.9(15) . . . . ?
C07L P00K C02S C032 98.3(14) . . . . ?
C07L P00K C02S C06J -87.4(13) . . . . ?
C07L C09S C48 C06Q 1(3) . . . . ?
C07R C06D C09P C057 1(3) . . . . ?
C07W C05L C05T C07K -1(3) . . . . ?
C07W C05O C073 P00N -179.2(14) . . . . ?
C07W C05O C073 C07K 1(2) . . . . ?
C084 P00N C056 C02E 159.0(12) . . . . ?
C084 P00N C056 C06C -25.3(15) . . . . ?
C084 P00N C073 C05O -103.8(13) . . . . ?
C084 P00N C073 C07K 76.5(15) . . . . ?
C08A C068 C39 C080 9(5) . . . . ?
C08A C083 C9 P00P -179.5(15) . . . . ?
C08A C083 C9 C080 -2(3) . . . . ?
C08B C06E C06Q C48 4(4) . . . . ?
C08B C07L C09S C48 1(3) . . . . ?
C08O C049 C05X C06J 5(3) . . . . ?
C08Q C32 C44 C044 -2(3) . . . . ?
C08S C040 C057 P00Q -174.8(14) . . . . ?
C08S C040 C057 C09P 1(2) . . . . ?
C093 C043 C098 C01X -2(3) . . . . ?
C093 C06K C09E C01X -5(2) . . . . ?
C093 C06K C09E C03X 175.8(14) . . . . ?
N094 S00R C058 F02O -177.3(15) . . . . ?
N094 S00R C058 F033 -57.6(17) . . . . ?
N094 S00R C058 F050 60(2) . . . . ?
N094 S00S C041 F020 61.3(15) . . . . ?
N094 S00S C041 F028 177.2(13) . . . . ?
N094 S00S C041 F04D -63.7(16) . . . . ?
C095 C05G C09J C031 0(3) . . . . ?
C098 C01X C09E C03X -177.5(14) . . . . ?
C098 C01X C09E C06K 3(2) . . . . ?
C098 C043 C093 C06K 1(3) . . . . ?
N09C S00T C29 F15 -61(2) . . . . ?
N09C S00T C29 F18 -178.5(19) . . . . ?
N09C S00T C29 F21 68(3) . . . . ?
N09C S011 C2 F20 176(3) . . . . ?
N09C S011 C2 F28 50(3) . . . . ?
N09C S011 C2 F38 -71(2) . . . . ?
C09D C025 C03A C01N -179.5(16) . . . . ?
C09D C025 C03A C04G 3(2) . . . . ?
C09D C025 C06K C093 3(2) . . . . ?
C09D C025 C06K C09E -178.0(16) . . . . ?
C09E C01X C098 C043 0(2) . . . . ?
C09E C06K C093 C043 3(2) . . . . ?
C09J C031 C045 C059 4(3) . . . . ?
C09J C05G C095 C059 -1(3) . . . . ?
C09N C05H C05Y C13 1(3) . . . . ?
C09P C06D C07R C08S -3(3) . . . . ?
C09Q C01Z C05D C07A -7(3) . . . . ?
C09S C07L C08B C06E 0(3) . . . . ?
C8 C022 C03J C02Z 5(3) . . . . ?
C9 P00P C05C C05W 96.8(14) . . . . ?
C9 P00P C05C C49 -81.9(17) . . . . ?
C9 P00P C069 C15 9.5(17) . . . . ?
C9 P00P C069 C18 -166.6(14) . . . . ?
C9 C080 C39 C068 -9(5) . . . . ?
C9 C083 C08A C068 2(3) . . . . ?
C13 P00I C02A C018 -86.9(12) . . . . ?
C13 P00I C02A C8 86.9(13) . . . . ?
C13 P00I C02N C01F 174.4(12) . . . . ?
C13 P00I C02N C04B -6.8(15) . . . . ?
C13 C03R C06M C09N -6(3) . . . . ?
C15 C069 C18 C42 2(3) . . . . ?
C18 C069 C15 C45 0(3) . . . . ?
C18 C42 C43 C45 1(4) . . . . ?
C31 C08W C49 C05C 3(4) . . . . ?
C39 C068 C08A C083 -6(4) . . . . ?
C39 C080 C9 P00P -177(2) . . . . ?
C39 C080 C9 C083 6(4) . . . . ?
C42 C43 C45 C15 1(4) . . . . ?
C49 C05C C05W C08T 1(3) . . . . ?
C49 C08W C31 C08T -1(4) . . . . ?
O26 S010 N05Q S00U 25(2) . . . . ?
O26 S010 C36 F054 -60(2) . . . . ?
O26 S010 C36 F072 61(2) . . . . ?
O26 S010 C36 F07P -177(2) . . . . ?
C36 S010 N05Q S00U -90(2) . . . . ?
O25 S011 N09C S00T 10(3) . . . . ?
O25 S011 C2 F20 53(3) . . . . ?
O25 S011 C2 F28 -73(3) . . . . ?
O25 S011 C2 F38 167(2) . . . . ?
C2 S011 N09C S00T -96(2) . . . . ?
N13 S1 C26 F14 81(4) . . . . ?
N13 S1 C26 F27 -46(4) . . . . ?
N13 S1 C26 F29 -151(3) . . . . ?
N13 S2 C61 F2 -61(3) . . . . ?
N13 S2 C61 F1 61(3) . . . . ?
N13 S2 C61 F22 -172(3) . . . . ?
C29 S00T N09C S011 -83.3(18) . . . . ?
O8 S1 N13 S2 167(2) . . . . ?
O8 S1 C26 F14 -161(4) . . . . ?
O8 S1 C26 F27 71(4) . . . . ?
O8 S1 C26 F29 -34(4) . . . . ?
O11 S1 N13 S2 32(3) . . . . ?
O11 S1 C26 F14 -41(4) . . . . ?
O11 S1 C26 F27 -168(4) . . . . ?
O11 S1 C26 F29 86(3) . . . . ?
O23 S2 N13 S1 21(3) . . . . ?
O23 S2 C61 F2 178(2) . . . . ?
O23 S2 C61 F1 -60(3) . . . . ?
O23 S2 C61 F22 67(3) . . . . ?
O1 S2 N13 S1 158(2) . . . . ?
O1 S2 C61 F2 52(3) . . . . ?
O1 S2 C61 F1 173(3) . . . . ?
O1 S2 C61 F22 -60(3) . . . . ?
C26 S1 N13 S2 -79(3) . . . . ?
C61 S2 N13 S1 -93(2) . . . . ?

loop_
_twin_individual_id
_twin_individual_mass_fraction_refined
_oxdiff_twin_reflns_isolated
_oxdiff_twin_reflns_overlapped
_twin_individual_twin_lattice_type
_twin_individual_twin_matrix_11
_twin_individual_twin_matrix_12
_twin_individual_twin_matrix_13
_twin_individual_twin_matrix_21
_twin_individual_twin_matrix_22
_twin_individual_twin_matrix_23
_twin_individual_twin_matrix_31
_twin_individual_twin_matrix_32
_twin_individual_twin_matrix_33
1 0.5808(8) 88509 92082 ref 1.0000 0.0000 0.0000 0.0000 1.0000 0.0000 0.0000 0.0000 1.0000
2 0.4192(8) 88394 92082 nmt -0.4982 0.0002 -0.5018 0.0002 -0.9998 0.0001 -1.4988 -0.0002 0.4977

loop_
_smtbx_masks_void_nr
_smtbx_masks_void_average_x
_smtbx_masks_void_average_y
_smtbx_masks_void_average_z
_smtbx_masks_void_volume
_smtbx_masks_void_count_electrons
_smtbx_masks_void_content
1 0.000 0.000 0.500 9.5 0.0 ?
2 -0.168 0.148 -0.014 130.9 41.6 '1 CH3CH2OCH2CH3'
3 -0.377 0.290 0.312 361.3 69.2 '1.8 CH3CH2OCH2CH3'
4 0.377 0.710 0.688 361.3 69.1 '1.8 CH3CH2OCH2CH3'
5 0.168 0.852 0.014 130.9 36.0 '1 CH3CH2OCH2CH3'
6 0.454 0.734 0.295 125.7 38.2 '1 CH3CH2OCH2CH3'
7 0.546 0.266 0.705 125.7 48.8 '0.8 CH3CH2OCH2CH3'
8 0.500 0.000 0.500 21.6 0.0 ?
